data_4028742
loop_
_publ_author_name
'Shengbin Zhou'
'Jiang Wang'
'Daizong Lin'
'Fei Zhao'
'Hong Liu'

_publ_section_title
;
 Enantioselective Synthesis of 2-Substitued-Tetrahydroisoquinolin-1-yl
 Glycine Derivatives via Oxidative Cross-Dehydrogenative Coupling of
 Tertiary Amines and Chiral Nickel(II) Glycinate
;
_journal_name_full 'Journal of Organic Chemistry'
_journal_page_first 11204
_journal_page_last 11212
_journal_paper_doi 10.1021/jo401510b
_journal_volume 78
_journal_year 2013
_chemical_absolute_configuration ad
_chemical_formula_sum 'C42 H37 Br N4 Ni O3'
_chemical_formula_weight 784.38
_chemical_name_systematic
; 
 ? 
;
_space_group_IT_number 4
_symmetry_cell_setting monoclinic
_symmetry_space_group_name_Hall 'P 2yb'
_symmetry_space_group_name_H-M 'P 1 21 1'
_atom_sites_solution_hydrogens geom
_atom_sites_solution_primary direct
_atom_sites_solution_secondary difmap
_audit_creation_method SHELXL-97
_cell_angle_alpha 90.00
_cell_angle_beta 91.992(4)
_cell_angle_gamma 90.00
_cell_formula_units_Z 6
_cell_length_a 20.601(3)
_cell_length_b 8.4696(13)
_cell_length_c 31.301(5)
_cell_measurement_reflns_used 1493
_cell_measurement_temperature 293(2)
_cell_measurement_theta_max 49.915
_cell_measurement_theta_min 4.440
_cell_volume 5458.2(14)
_computing_cell_refinement 'Bruker SMART'
_computing_data_collection 'Bruker SMART'
_computing_data_reduction 'Bruker SHELXTL'
_computing_molecular_graphics 'Bruker SHELXTL'
_computing_publication_material 'Bruker SHELXTL'
_computing_structure_refinement 'SHELXL-97 (Sheldrick, 1997)'
_computing_structure_solution 'SHELXS-97 (Sheldrick, 1990)'
_diffrn_ambient_temperature 293(2)
_diffrn_measured_fraction_theta_full 0.999
_diffrn_measured_fraction_theta_max 0.999
_diffrn_measurement_device_type 'CCD area detector'
_diffrn_measurement_method 'phi and omega scans'
_diffrn_radiation_monochromator graphite
_diffrn_radiation_source 'fine-focus sealed tube'
_diffrn_radiation_type MoK\a
_diffrn_radiation_wavelength 0.71073
_diffrn_reflns_av_R_equivalents 0.1112
_diffrn_reflns_av_sigmaI/netI 0.1811
_diffrn_reflns_limit_h_max 25
_diffrn_reflns_limit_h_min -24
_diffrn_reflns_limit_k_max 9
_diffrn_reflns_limit_k_min -10
_diffrn_reflns_limit_l_max 38
_diffrn_reflns_limit_l_min -38
_diffrn_reflns_number 33402
_diffrn_reflns_theta_full 26.00
_diffrn_reflns_theta_max 26.00
_diffrn_reflns_theta_min 0.99
_exptl_absorpt_coefficient_mu 1.677
_exptl_absorpt_correction_T_max 1.00000
_exptl_absorpt_correction_T_min 0.33331
_exptl_absorpt_correction_type empirical
_exptl_absorpt_process_details sadabs
_exptl_crystal_colour red
_exptl_crystal_density_diffrn 1.432
_exptl_crystal_description prismatic
_exptl_crystal_F_000 2424
_exptl_crystal_size_max 0.121
_exptl_crystal_size_mid 0.078
_exptl_crystal_size_min 0.045
_refine_diff_density_max 0.459
_refine_diff_density_min -0.487
_refine_diff_density_rms 0.066
_refine_ls_abs_structure_details 'Flack H D (1983), Acta Cryst. A39, 876-881'
_refine_ls_abs_structure_Flack 0.023(13)
_refine_ls_extinction_method none
_refine_ls_goodness_of_fit_ref 0.984
_refine_ls_hydrogen_treatment constr
_refine_ls_matrix_type full
_refine_ls_number_parameters 1372
_refine_ls_number_reflns 18668
_refine_ls_number_restraints 71
_refine_ls_restrained_S_all 0.983
_refine_ls_R_factor_all 0.1891
_refine_ls_R_factor_gt 0.0749
_refine_ls_shift/su_max 0.001
_refine_ls_shift/su_mean 0.000
_refine_ls_structure_factor_coef Fsqd
_refine_ls_weighting_details 'calc w=1/[\s^2^(Fo^2^)+(0.0444P)^2^+0.0000P] where P=(Fo^2^+2Fc^2^)/3'
_refine_ls_weighting_scheme calc
_refine_ls_wR_factor_gt 0.1367
_refine_ls_wR_factor_ref 0.1854
_reflns_number_gt 8041
_reflns_number_total 18668
_reflns_threshold_expression >2sigma(I)
_cod_data_source_file jo401510b_si_003.cif
_cod_data_source_block cd213530
_cod_original_cell_volume 5458.1(15)
_cod_database_code 4028742

loop_
_symmetry_equiv_pos_as_xyz
'x, y, z'
'-x, y+1/2, -z'

loop_
_atom_site_label
_atom_site_type_symbol
_atom_site_fract_x
_atom_site_fract_y
_atom_site_fract_z
_atom_site_U_iso_or_equiv
_atom_site_adp_type
_atom_site_occupancy
_atom_site_symmetry_multiplicity
_atom_site_calc_flag
_atom_site_refinement_flags
_atom_site_disorder_assembly
_atom_site_disorder_group
Ni1 Ni 0.30956(6) 1.03392(16) 0.14078(4) 0.0493(4) Uani 1 1 d . . .
Ni2 Ni 0.29394(6) 0.61453(15) 0.51094(4) 0.0537(4) Uani 1 1 d . . .
Ni3 Ni 0.90315(6) 0.56783(15) 0.17990(4) 0.0526(4) Uani 1 1 d . . .
Br1 Br 0.76470(6) 0.7675(2) 0.07695(6) 0.1174(6) Uani 1 1 d . . .
Br2 Br -0.14087(7) 0.2337(3) 0.60272(7) 0.1506(8) Uani 1 1 d . . .
Br3 Br 0.46160(7) 0.2208(2) 0.27382(6) 0.1280(7) Uani 1 1 d . . .
O1 O 0.4680(4) 1.2093(9) 0.0983(3) 0.083(3) Uani 1 1 d . . .
O2 O 0.3660(3) 1.1831(8) 0.1192(2) 0.063(2) Uani 1 1 d . . .
O3 O 0.1437(4) 0.8300(11) 0.1496(3) 0.102(3) Uani 1 1 d . . .
O1B O 0.1358(4) 0.7619(10) 0.5599(3) 0.085(3) Uani 1 1 d . . .
O2B O 0.2355(3) 0.7528(10) 0.5350(2) 0.074(2) Uani 1 1 d . . .
O3B O 0.4618(4) 0.4242(11) 0.4935(3) 0.098(3) Uani 1 1 d . B .
O1C O 0.7476(4) 0.7563(9) 0.2237(3) 0.073(2) Uani 1 1 d . . .
O2C O 0.8479(3) 0.7206(8) 0.2006(2) 0.062(2) Uani 1 1 d . . .
O3C O 1.0670(4) 0.3470(11) 0.1712(3) 0.091(3) Uani 1 1 d . D .
N1 N 0.3801(4) 0.9008(10) 0.1473(3) 0.047(2) Uani 1 1 d . . .
N2 N 0.2380(3) 1.1832(10) 0.1377(3) 0.049(2) Uani 1 1 d . . .
N3 N 0.2512(4) 0.8880(10) 0.1621(3) 0.049(2) Uani 1 1 d . . .
N4 N 0.4779(4) 0.8978(11) 0.0472(3) 0.062(3) Uani 1 1 d . . .
N1B N 0.2259(4) 0.4748(10) 0.5070(3) 0.049(2) Uani 1 1 d . B .
N2B N 0.3641(4) 0.7623(12) 0.5160(3) 0.063(3) Uani 1 1 d . B .
N3B N 0.3521(4) 0.4774(10) 0.4866(3) 0.051(2) Uani 1 1 d . B .
N4B N 0.1390(4) 0.4524(11) 0.6114(3) 0.057(3) Uani 1 1 d . . .
N1C N 0.8303(4) 0.4365(11) 0.1773(3) 0.052(2) Uani 1 1 d . D .
N2C N 0.9767(4) 0.7049(12) 0.1791(3) 0.059(3) Uani 1 1 d . D .
N3C N 0.9581(4) 0.4131(11) 0.1607(3) 0.052(2) Uani 1 1 d . D .
N4C N 0.7406(4) 0.4541(11) 0.2805(3) 0.057(2) Uani 1 1 d . . .
C1 C 0.4228(6) 1.1270(15) 0.1112(4) 0.064(3) Uani 1 1 d . . .
C2 C 0.4326(5) 0.9539(12) 0.1189(3) 0.049(3) Uani 1 1 d . . .
H2 H 0.4746 0.9388 0.1341 0.059 Uiso 1 1 calc R . .
C3 C 0.2377(5) 1.2894(16) 0.1011(4) 0.078(4) Uani 1 1 d . . .
H3A H 0.2086 1.3774 0.1055 0.093 Uiso 1 1 calc R . .
H3B H 0.2810 1.3306 0.0970 0.093 Uiso 1 1 calc R . .
C4 C 0.2158(7) 1.1983(19) 0.0638(4) 0.108(5) Uani 1 1 d . . .
H4A H 0.2517 1.1417 0.0517 0.130 Uiso 1 1 calc R . .
H4B H 0.1961 1.2663 0.0421 0.130 Uiso 1 1 calc R . .
C5 C 0.1655(5) 1.082(2) 0.0814(4) 0.092(5) Uani 1 1 d . . .
H5A H 0.1216 1.1184 0.0746 0.110 Uiso 1 1 calc R . .
H5B H 0.1710 0.9778 0.0694 0.110 Uiso 1 1 calc R . .
C6 C 0.1788(5) 1.0808(15) 0.1297(4) 0.065(3) Uani 1 1 d . . .
H6 H 0.1419 1.1296 0.1435 0.079 Uiso 1 1 calc R . .
C7 C 0.1899(5) 0.9234(15) 0.1484(3) 0.055(3) Uani 1 1 d . . .
C8 C 0.2686(6) 0.7624(15) 0.1902(4) 0.062(3) Uani 1 1 d . . .
C9 C 0.2213(5) 0.6936(15) 0.2154(4) 0.071(4) Uani 1 1 d . . .
H9 H 0.1778 0.7198 0.2111 0.085 Uiso 1 1 calc R . .
C10 C 0.2395(7) 0.5896(16) 0.2460(4) 0.084(4) Uani 1 1 d . . .
H10 H 0.2074 0.5447 0.2623 0.100 Uiso 1 1 calc R . .
C11 C 0.3023(6) 0.5463(15) 0.2544(3) 0.068(3) Uani 1 1 d . . .
H11 H 0.3134 0.4729 0.2755 0.081 Uiso 1 1 calc R . .
C12 C 0.3480(6) 0.6151(13) 0.2304(3) 0.060(3) Uani 1 1 d . . .
H12 H 0.3912 0.5891 0.2364 0.072 Uiso 1 1 calc R . .
C13 C 0.3344(5) 0.7231(13) 0.1972(3) 0.049(3) Uani 1 1 d . . .
C14 C 0.3876(5) 0.7809(13) 0.1740(3) 0.051(3) Uani 1 1 d . . .
C15 C 0.4521(5) 0.7116(15) 0.1803(3) 0.057(3) Uani 1 1 d . . .
C16 C 0.5000(5) 0.7883(16) 0.2024(4) 0.072(4) Uani 1 1 d . . .
H16 H 0.4917 0.8881 0.2133 0.087 Uiso 1 1 calc R . .
C17 C 0.5607(7) 0.723(2) 0.2093(5) 0.102(5) Uani 1 1 d . . .
H17 H 0.5929 0.7786 0.2245 0.122 Uiso 1 1 calc R . .
C18 C 0.5730(8) 0.576(3) 0.1932(5) 0.107(7) Uani 1 1 d . . .
H18 H 0.6137 0.5301 0.1979 0.129 Uiso 1 1 calc R . .
C19 C 0.5254(8) 0.494(2) 0.1702(5) 0.105(6) Uani 1 1 d . . .
H19 H 0.5338 0.3955 0.1587 0.126 Uiso 1 1 calc R . .
C20 C 0.4643(6) 0.5644(15) 0.1644(4) 0.069(3) Uani 1 1 d . . .
H20 H 0.4314 0.5102 0.1494 0.082 Uiso 1 1 calc R . .
C21 C 0.2347(5) 1.2804(14) 0.1780(4) 0.071(4) Uani 1 1 d . . .
H21A H 0.2724 1.3488 0.1802 0.085 Uiso 1 1 calc R . .
H21B H 0.1964 1.3470 0.1761 0.085 Uiso 1 1 calc R . .
C22 C 0.2323(6) 1.1816(16) 0.2179(4) 0.075(4) Uani 1 1 d . . .
C23 C 0.1725(7) 1.1475(18) 0.2360(5) 0.095(5) Uani 1 1 d . . .
H23 H 0.1345 1.1854 0.2228 0.114 Uiso 1 1 calc R . .
C24 C 0.1683(9) 1.061(2) 0.2725(5) 0.127(7) Uani 1 1 d . . .
H24 H 0.1286 1.0409 0.2846 0.153 Uiso 1 1 calc R . .
C25 C 0.2243(11) 1.005(2) 0.2901(5) 0.129(7) Uani 1 1 d . . .
H25 H 0.2223 0.9417 0.3143 0.155 Uiso 1 1 calc R . .
C26 C 0.2851(9) 1.038(2) 0.2741(6) 0.115(6) Uani 1 1 d . . .
H26 H 0.3227 1.0015 0.2880 0.138 Uiso 1 1 calc R . .
C27 C 0.2887(7) 1.1258(16) 0.2376(4) 0.083(4) Uani 1 1 d . . .
H27 H 0.3288 1.1475 0.2261 0.099 Uiso 1 1 calc R . .
C28 C 0.4309(5) 0.8466(14) 0.0772(3) 0.059(3) Uani 1 1 d . . .
H28 H 0.4454 0.7417 0.0868 0.070 Uiso 1 1 calc R . .
C29 C 0.3649(6) 0.8219(14) 0.0560(4) 0.061(3) Uani 1 1 d . . .
C30 C 0.3227(6) 0.7014(15) 0.0681(4) 0.070(4) Uani 1 1 d . . .
H30 H 0.3355 0.6345 0.0903 0.084 Uiso 1 1 calc R . .
C31 C 0.2654(6) 0.6797(14) 0.0489(4) 0.077(4) Uani 1 1 d . . .
H31 H 0.2382 0.6017 0.0591 0.092 Uiso 1 1 calc R . .
C32 C 0.2447(7) 0.768(2) 0.0146(5) 0.094(5) Uani 1 1 d . . .
H32 H 0.2046 0.7497 0.0009 0.112 Uiso 1 1 calc R . .
C33 C 0.2863(8) 0.888(2) 0.0009(4) 0.096(5) Uani 1 1 d . . .
H33 H 0.2734 0.9514 -0.0221 0.115 Uiso 1 1 calc R . .
C34 C 0.3460(6) 0.9117(17) 0.0210(4) 0.084(4) Uani 1 1 d . . .
C35 C 0.3889(7) 1.0495(18) 0.0099(4) 0.097(4) Uani 1 1 d . . .
H35A H 0.3770 1.0863 -0.0186 0.116 Uiso 1 1 calc R . .
H35B H 0.3818 1.1354 0.0297 0.116 Uiso 1 1 calc R . .
C36 C 0.4572(6) 1.0074(17) 0.0117(4) 0.091(4) Uani 1 1 d . . .
H36A H 0.4825 1.1036 0.0145 0.109 Uiso 1 1 calc R . .
H36B H 0.4676 0.9587 -0.0152 0.109 Uiso 1 1 calc R . .
C37 C 0.5437(6) 0.8764(14) 0.0542(4) 0.059(3) Uani 1 1 d . . .
C38 C 0.5910(6) 0.9428(16) 0.0290(4) 0.082(4) Uani 1 1 d . . .
H38 H 0.5783 1.0099 0.0068 0.098 Uiso 1 1 calc R . .
C39 C 0.6560(7) 0.9117(18) 0.0362(5) 0.089(5) Uani 1 1 d . . .
H39 H 0.6867 0.9590 0.0192 0.107 Uiso 1 1 calc R . .
C40 C 0.6750(5) 0.8140(18) 0.0674(5) 0.079(4) Uani 1 1 d . . .
C41 C 0.6314(5) 0.7400(14) 0.0934(4) 0.065(3) Uani 1 1 d . . .
H41 H 0.6458 0.6705 0.1146 0.078 Uiso 1 1 calc R . .
C42 C 0.5659(5) 0.7717(15) 0.0870(3) 0.065(3) Uani 1 1 d . . .
H42 H 0.5360 0.7237 0.1044 0.078 Uiso 1 1 calc R . .
C1B C 0.1811(6) 0.6869(15) 0.5453(4) 0.064(3) Uani 1 1 d . . .
C2B C 0.1758(4) 0.5149(12) 0.5376(3) 0.043(3) Uani 1 1 d . . .
H2B H 0.1330 0.4925 0.5243 0.052 Uiso 1 1 calc R . .
C3B C 0.3639(7) 0.8629(17) 0.5548(4) 0.101(3) Uani 1 1 d DU . .
H3BA H 0.3200 0.8927 0.5617 0.121 Uiso 0.50 1 calc PR A 1
H3BB H 0.3895 0.9576 0.5511 0.121 Uiso 0.50 1 calc PR A 1
H3BC H 0.3269 0.8408 0.5712 0.121 Uiso 0.50 1 d PR A 2
H3BD H 1.0027 0.9207 0.2017 0.121 Uiso 0.50 1 d PR A 2
C4B C 0.3942(11) 0.757(3) 0.5891(7) 0.099(3) Uani 0.50 1 d PDU B 1
H4B1 H 0.3613 0.6921 0.6018 0.119 Uiso 0.50 1 calc PR B 1
H4B2 H 0.4155 0.8199 0.6113 0.119 Uiso 0.50 1 calc PR B 1
C4B' C 0.4291(11) 0.827(2) 0.5796(8) 0.099(3) Uani 0.50 1 d PDU B 2
H4B3 H 0.4633 0.8980 0.5709 0.118 Uiso 0.50 1 calc PR B 2
H4B4 H 0.4243 0.8368 0.6103 0.118 Uiso 0.50 1 calc PR B 2
C5B C 0.4434(6) 0.6546(16) 0.5667(4) 0.095(3) Uani 1 1 d DU . .
H5BA H 0.4411 0.5461 0.5765 0.114 Uiso 0.50 1 calc PR B 1
H5BB H 0.4872 0.6937 0.5722 0.114 Uiso 0.50 1 calc PR B 1
H5BC H 1.0248 0.5257 0.2495 0.114 Uiso 0.50 1 d PR B 2
H5BD H 1.0913 0.6152 0.2443 0.114 Uiso 0.50 1 d PR B 2
C6B C 0.4243(5) 0.6659(13) 0.5189(4) 0.058(3) Uani 1 1 d . B .
H6B H 0.4587 0.7232 0.5045 0.070 Uiso 1 1 calc R . .
C7B C 0.4160(5) 0.5112(14) 0.4982(4) 0.061(3) Uani 1 1 d . . .
C8B C 0.3337(5) 0.3634(14) 0.4562(3) 0.056(3) Uani 1 1 d . . .
C9B C 0.3795(5) 0.3070(15) 0.4281(4) 0.068(4) Uani 1 1 d . B .
H9B H 0.4226 0.3383 0.4315 0.082 Uiso 1 1 calc R . .
C10B C 0.3617(7) 0.2055(17) 0.3952(4) 0.086(4) Uani 1 1 d . . .
H10B H 0.3920 0.1738 0.3757 0.103 Uiso 1 1 calc R B .
C11B C 0.2998(7) 0.1524(15) 0.3917(4) 0.081(4) Uani 1 1 d . B .
H11B H 0.2878 0.0841 0.3695 0.098 Uiso 1 1 calc R . .
C12B C 0.2552(6) 0.1976(14) 0.4200(4) 0.068(3) Uani 1 1 d . . .
H12B H 0.2134 0.1564 0.4173 0.082 Uiso 1 1 calc R B .
C13B C 0.2697(5) 0.3046(13) 0.4532(3) 0.052(3) Uani 1 1 d . B .
C14B C 0.2182(5) 0.3542(14) 0.4808(3) 0.052(3) Uani 1 1 d . . .
C15B C 0.1560(5) 0.2679(14) 0.4777(3) 0.052(3) Uani 1 1 d . B .
C16B C 0.1022(6) 0.3334(14) 0.4574(4) 0.069(3) Uani 1 1 d . . .
H16B H 0.1062 0.4330 0.4452 0.082 Uiso 1 1 calc R B .
C17B C 0.0431(6) 0.259(2) 0.4543(4) 0.086(4) Uani 1 1 d . B .
H17B H 0.0072 0.3084 0.4413 0.103 Uiso 1 1 calc R . .
C18B C 0.0388(7) 0.113(2) 0.4707(4) 0.086(4) Uani 1 1 d . . .
H18B H -0.0009 0.0606 0.4691 0.104 Uiso 1 1 calc R B .
C19B C 0.0929(7) 0.0372(17) 0.4901(4) 0.086(4) Uani 1 1 d . B .
H19B H 0.0899 -0.0653 0.5005 0.103 Uiso 1 1 calc R . .
C20B C 0.1512(6) 0.1209(16) 0.4934(4) 0.069(4) Uani 1 1 d . . .
H20B H 0.1874 0.0740 0.5066 0.083 Uiso 1 1 calc R B .
C21B C 0.3643(6) 0.8751(14) 0.4786(5) 0.081(4) Uani 1 1 d . . .
H21C H 0.3239 0.9341 0.4782 0.097 Uiso 1 1 calc R B .
H21D H 0.3993 0.9501 0.4836 0.097 Uiso 1 1 calc R . .
C22B C 0.3715(7) 0.8075(15) 0.4364(5) 0.073(4) Uani 1 1 d . B .
C23B C 0.4332(7) 0.7917(19) 0.4184(5) 0.105(5) Uani 1 1 d . . .
H23B H 0.4701 0.8241 0.4340 0.125 Uiso 1 1 calc R B .
C24B C 0.4395(8) 0.729(3) 0.3783(6) 0.155(9) Uani 1 1 d . B .
H24B H 0.4804 0.7275 0.3666 0.186 Uiso 1 1 calc R . .
C25B C 0.3887(9) 0.671(3) 0.3554(5) 0.146(8) Uani 1 1 d . . .
H25B H 0.3943 0.6245 0.3288 0.175 Uiso 1 1 calc R B .
C26B C 0.3263(8) 0.681(2) 0.3728(6) 0.115(6) Uani 1 1 d . B .
H26B H 0.2901 0.6436 0.3574 0.138 Uiso 1 1 calc R . .
C27B C 0.3193(6) 0.7462(17) 0.4121(5) 0.085(4) Uani 1 1 d . . .
H27B H 0.2781 0.7501 0.4232 0.102 Uiso 1 1 calc R B .
C28B C 0.1850(4) 0.4090(13) 0.5800(3) 0.048(3) Uani 1 1 d . . .
H28B H 0.1737 0.3010 0.5714 0.057 Uiso 1 1 calc R . .
C29B C 0.2525(5) 0.4004(13) 0.5991(3) 0.054(3) Uani 1 1 d . . .
C30B C 0.2961(5) 0.2920(12) 0.5868(3) 0.057(3) Uani 1 1 d . . .
H30B H 0.2842 0.2240 0.5646 0.068 Uiso 1 1 calc R . .
C31B C 0.3575(5) 0.2767(14) 0.6055(4) 0.070(4) Uani 1 1 d . . .
H31B H 0.3865 0.2025 0.5955 0.085 Uiso 1 1 calc R . .
C32B C 0.3746(6) 0.3736(16) 0.6393(5) 0.080(4) Uani 1 1 d . . .
H32B H 0.4151 0.3625 0.6531 0.096 Uiso 1 1 calc R . .
C33B C 0.3319(6) 0.4873(17) 0.6529(4) 0.084(4) Uani 1 1 d . . .
H33B H 0.3431 0.5496 0.6764 0.100 Uiso 1 1 calc R . .
C34B C 0.2721(6) 0.5096(17) 0.6316(4) 0.077(4) Uani 1 1 d . . .
C35B C 0.2249(5) 0.6310(15) 0.6444(4) 0.074(4) Uani 1 1 d . . .
H35C H 0.2260 0.7188 0.6245 0.088 Uiso 1 1 calc R . .
H35D H 0.2375 0.6704 0.6725 0.088 Uiso 1 1 calc R . .
C36B C 0.1572(5) 0.5678(13) 0.6451(4) 0.066(3) Uani 1 1 d . . .
H36C H 0.1514 0.5185 0.6727 0.080 Uiso 1 1 calc R . .
H36D H 0.1273 0.6561 0.6429 0.080 Uiso 1 1 calc R . .
C37B C 0.0748(2) 0.4001(9) 0.6088(2) 0.051(3) Uani 1 1 d G . .
C38B C 0.0310(4) 0.4594(9) 0.6375(2) 0.073(4) Uani 1 1 d G . .
H38B H 0.0445 0.5339 0.6577 0.087 Uiso 1 1 calc R . .
C39B C -0.0331(3) 0.4075(10) 0.6359(2) 0.090(4) Uani 1 1 d G . .
H39B H -0.0624 0.4472 0.6551 0.107 Uiso 1 1 calc R . .
C40B C -0.0533(2) 0.2962(10) 0.6056(3) 0.074(4) Uani 1 1 d G . .
C41B C -0.0094(3) 0.2368(9) 0.5769(2) 0.066(3) Uani 1 1 d G . .
H41B H -0.0230 0.1624 0.5567 0.079 Uiso 1 1 calc R . .
C42B C 0.0546(3) 0.2888(9) 0.5785(2) 0.063(3) Uani 1 1 d G . .
H42B H 0.0839 0.2491 0.5593 0.076 Uiso 1 1 calc R . .
C1C C 0.7913(6) 0.6724(13) 0.2117(4) 0.054(3) Uani 1 1 d . . .
C2C C 0.7820(5) 0.4956(12) 0.2070(3) 0.046(3) Uani 1 1 d . . .
H2C H 0.7386 0.4764 0.1943 0.056 Uiso 1 1 calc R . .
C3C C 0.9764(7) 0.8337(18) 0.2116(4) 0.106(4) Uani 1 1 d DU . .
H3CA H 0.9342 0.8840 0.2130 0.127 Uiso 0.50 1 calc PR C 1
H3CB H 1.0093 0.9129 0.2066 0.127 Uiso 0.50 1 calc PR C 1
H3CC H 0.3228 0.8445 0.5706 0.127 Uiso 0.50 1 d PR C 2
H3CD H 0.3611 0.9752 0.5458 0.127 Uiso 0.50 1 d PR C 2
C4C C 0.9926(11) 0.737(3) 0.2513(7) 0.104(4) Uani 0.50 1 d PDU D 1
H4C1 H 0.9546 0.6809 0.2608 0.125 Uiso 0.50 1 calc PR D 1
H4C2 H 1.0094 0.8033 0.2744 0.125 Uiso 0.50 1 calc PR D 1
C4C' C 1.0146(12) 0.772(3) 0.2502(7) 0.105(4) Uani 0.50 1 d PDU D 2
H4C3 H 0.9861 0.7532 0.2737 0.126 Uiso 0.50 1 calc PR D 2
H4C4 H 1.0476 0.8476 0.2594 0.126 Uiso 0.50 1 calc PR D 2
C5C C 1.0460(6) 0.6181(18) 0.2362(4) 0.103(4) Uani 1 1 d DU . .
H5CA H 1.0892 0.6582 0.2431 0.123 Uiso 0.50 1 calc PR D 1
H5CB H 1.0411 0.5159 0.2497 0.123 Uiso 0.50 1 calc PR D 1
H5CC H 0.4176 0.5805 0.5799 0.123 Uiso 0.50 1 d PR D 2
H5CD H 0.4891 0.6373 0.5703 0.123 Uiso 0.50 1 d PR D 2
C6C C 1.0344(5) 0.6060(15) 0.1885(3) 0.059(3) Uani 1 1 d . D .
H6C H 1.0717 0.6505 0.1741 0.071 Uiso 1 1 calc R . .
C7C C 1.0215(6) 0.4415(16) 0.1721(4) 0.066(4) Uani 1 1 d . . .
C8C C 0.9395(5) 0.2915(12) 0.1338(3) 0.045(3) Uani 1 1 d . . .
C9C C 0.9838(5) 0.2141(15) 0.1082(4) 0.068(3) Uani 1 1 d . D .
H9C H 1.0278 0.2348 0.1128 0.081 Uiso 1 1 calc R . .
C10C C 0.9658(6) 0.1103(16) 0.0769(4) 0.073(4) Uani 1 1 d . . .
H10C H 0.9973 0.0613 0.0609 0.088 Uiso 1 1 calc R D .
C11C C 0.9013(6) 0.0775(13) 0.0688(3) 0.064(3) Uani 1 1 d . D .
H11C H 0.8883 0.0104 0.0466 0.076 Uiso 1 1 calc R . .
C12C C 0.8559(5) 0.1476(13) 0.0948(3) 0.062(3) Uani 1 1 d . . .
H12C H 0.8123 0.1222 0.0902 0.074 Uiso 1 1 calc R D .
C13C C 0.8728(4) 0.2541(13) 0.1273(3) 0.047(3) Uani 1 1 d . D .
C14C C 0.8212(4) 0.3140(12) 0.1516(3) 0.045(3) Uani 1 1 d . . .
C15C C 0.7552(5) 0.2473(13) 0.1483(3) 0.048(3) Uani 1 1 d . D .
C16C C 0.7076(6) 0.3213(13) 0.1241(4) 0.062(3) Uani 1 1 d . . .
H16C H 0.7170 0.4159 0.1106 0.074 Uiso 1 1 calc R D .
C17C C 0.6470(7) 0.2594(19) 0.1195(4) 0.084(4) Uani 1 1 d . D .
H17C H 0.6139 0.3135 0.1047 0.101 Uiso 1 1 calc R . .
C18C C 0.6359(6) 0.111(2) 0.1377(5) 0.095(5) Uani 1 1 d . . .
H18C H 0.5953 0.0643 0.1337 0.114 Uiso 1 1 calc R D .
C19C C 0.6821(6) 0.0350(15) 0.1609(4) 0.075(4) Uani 1 1 d . D .
H19C H 0.6722 -0.0608 0.1736 0.090 Uiso 1 1 calc R . .
C20C C 0.7438(5) 0.0957(13) 0.1661(3) 0.056(3) Uani 1 1 d . . .
H20C H 0.7767 0.0400 0.1807 0.067 Uiso 1 1 calc R D .
C21C C 0.9805(6) 0.7866(16) 0.1359(5) 0.093(5) Uani 1 1 d . . .
H21E H 0.9427 0.8543 0.1321 0.112 Uiso 1 1 calc R D .
H21F H 1.0185 0.8542 0.1367 0.112 Uiso 1 1 calc R . .
C22C C 0.9837(6) 0.6849(11) 0.0985(3) 0.086(5) Uani 1 1 d G D .
C23C C 1.0430(4) 0.6408(14) 0.0824(4) 0.104(5) Uani 1 1 d G . .
H23C H 1.0815 0.6761 0.0955 0.125 Uiso 1 1 calc R D .
C24C C 1.0448(6) 0.5439(15) 0.0466(4) 0.136(7) Uani 1 1 d G D .
H24C H 1.0845 0.5144 0.0358 0.163 Uiso 1 1 calc R . .
C25C C 0.9872(9) 0.4911(13) 0.0270(3) 0.155(10) Uani 1 1 d G . .
H25C H 0.9884 0.4262 0.0030 0.186 Uiso 1 1 calc R D .
C26C C 0.9279(6) 0.5352(14) 0.0431(4) 0.152(9) Uani 1 1 d G D .
H26C H 0.8894 0.4999 0.0300 0.182 Uiso 1 1 calc R . .
C27C C 0.9261(4) 0.6321(14) 0.0789(4) 0.113(6) Uani 1 1 d G . .
H27C H 0.8865 0.6616 0.0897 0.136 Uiso 1 1 calc R D .
C28C C 0.7880(5) 0.4030(12) 0.2505(3) 0.048(3) Uani 1 1 d . . .
H28C H 0.7757 0.2942 0.2433 0.058 Uiso 1 1 calc R . .
C29C C 0.8553(5) 0.3909(14) 0.2705(3) 0.052(3) Uani 1 1 d . . .
C30C C 0.8973(5) 0.2748(15) 0.2584(3) 0.060(3) Uani 1 1 d . . .
H30C H 0.8855 0.2075 0.2360 0.072 Uiso 1 1 calc R . .
C31C C 0.9571(6) 0.2572(17) 0.2793(4) 0.079(4) Uani 1 1 d . . .
H31C H 0.9851 0.1773 0.2713 0.095 Uiso 1 1 calc R . .
C32C C 0.9753(6) 0.3590(18) 0.3124(5) 0.083(4) Uani 1 1 d . . .
H32C H 1.0157 0.3489 0.3264 0.099 Uiso 1 1 calc R . .
C33C C 0.9325(6) 0.4761(15) 0.3244(4) 0.071(4) Uani 1 1 d . . .
H33C H 0.9435 0.5430 0.3470 0.085 Uiso 1 1 calc R . .
C34C C 0.8735(6) 0.4934(15) 0.3027(4) 0.070(4) Uani 1 1 d D . .
C35C C 0.8270(5) 0.6245(14) 0.3132(4) 0.081(4) Uani 1 1 d D . .
H35E H 0.8306 0.7080 0.2922 0.097 Uiso 1 1 calc R . .
H35F H 0.8393 0.6681 0.3409 0.097 Uiso 1 1 calc R . .
C36C C 0.7573(5) 0.5693(14) 0.3137(3) 0.069(3) Uani 1 1 d D . .
H36E H 0.7494 0.5231 0.3414 0.083 Uiso 1 1 calc R . .
H36F H 0.7289 0.6601 0.3101 0.083 Uiso 1 1 calc R . .
C37C C 0.6768(5) 0.3988(13) 0.2775(3) 0.052(3) Uani 1 1 d . . .
C38C C 0.6292(6) 0.4642(15) 0.3031(4) 0.073(4) Uani 1 1 d . . .
H38C H 0.6408 0.5458 0.3217 0.087 Uiso 1 1 calc R . .
C39C C 0.5669(5) 0.4129(16) 0.3017(4) 0.070(4) Uani 1 1 d . . .
H39C H 0.5361 0.4625 0.3181 0.084 Uiso 1 1 calc R . .
C40C C 0.5488(5) 0.2853(18) 0.2755(4) 0.076(4) Uani 1 1 d . . .
C41C C 0.5937(5) 0.2223(14) 0.2500(4) 0.062(3) Uani 1 1 d . . .
H41C H 0.5816 0.1399 0.2317 0.075 Uiso 1 1 calc R . .
C42C C 0.6563(5) 0.2764(14) 0.2502(3) 0.058(3) Uani 1 1 d . . .
H42C H 0.6858 0.2311 0.2320 0.070 Uiso 1 1 calc R . .

loop_
_atom_site_aniso_label
_atom_site_aniso_U_11
_atom_site_aniso_U_22
_atom_site_aniso_U_33
_atom_site_aniso_U_23
_atom_site_aniso_U_13
_atom_site_aniso_U_12
Ni1 0.0357(7) 0.0478(9) 0.0648(9) 0.0034(8) 0.0074(6) 0.0006(7)
Ni2 0.0418(8) 0.0502(10) 0.0695(10) -0.0087(8) 0.0078(7) 0.0027(7)
Ni3 0.0387(8) 0.0512(10) 0.0685(9) -0.0020(8) 0.0094(7) -0.0057(6)
Br1 0.0512(8) 0.1092(13) 0.1922(17) -0.0541(13) 0.0108(9) -0.0104(8)
Br2 0.0570(9) 0.1835(19) 0.213(2) -0.0711(18) 0.0350(11) -0.0358(12)
Br3 0.0548(9) 0.1794(19) 0.1511(15) -0.0132(15) 0.0240(9) -0.0271(11)
O1 0.054(5) 0.065(6) 0.132(7) 0.013(6) 0.029(5) -0.008(4)
O2 0.040(4) 0.052(5) 0.097(6) 0.017(4) 0.017(4) 0.000(4)
O3 0.042(5) 0.125(9) 0.139(8) 0.049(7) -0.018(5) -0.023(5)
O1B 0.079(6) 0.060(5) 0.119(7) 0.005(5) 0.046(5) 0.025(5)
O2B 0.056(5) 0.062(5) 0.105(7) 0.013(5) 0.023(5) 0.007(5)
O3B 0.048(5) 0.108(7) 0.138(8) -0.037(7) -0.010(5) 0.026(5)
O1C 0.068(5) 0.049(5) 0.104(6) 0.004(5) 0.033(5) 0.013(4)
O2C 0.058(5) 0.040(5) 0.088(6) 0.001(4) 0.018(4) 0.002(4)
O3C 0.049(5) 0.099(7) 0.124(8) -0.006(6) -0.016(5) 0.016(5)
N1 0.031(5) 0.052(6) 0.060(6) -0.006(5) 0.007(4) -0.001(4)
N2 0.026(5) 0.048(6) 0.073(7) 0.006(6) 0.012(4) -0.007(4)
N3 0.032(5) 0.046(6) 0.070(7) -0.002(5) 0.002(4) -0.013(4)
N4 0.061(6) 0.064(6) 0.063(6) 0.032(6) 0.023(5) 0.020(5)
N1B 0.046(6) 0.038(5) 0.064(6) -0.005(5) 0.004(5) -0.002(4)
N2B 0.054(6) 0.053(6) 0.082(7) -0.002(6) 0.011(5) 0.004(5)
N3B 0.047(6) 0.044(6) 0.064(6) -0.001(5) 0.004(5) 0.007(4)
N4B 0.035(5) 0.081(7) 0.055(6) -0.023(5) 0.000(4) -0.007(5)
N1C 0.045(5) 0.047(6) 0.066(6) 0.003(5) 0.022(5) -0.005(4)
N2C 0.045(5) 0.066(7) 0.068(7) -0.003(6) 0.011(5) 0.002(5)
N3C 0.046(6) 0.058(6) 0.052(6) 0.011(5) 0.015(5) -0.004(5)
N4C 0.040(5) 0.065(6) 0.066(6) -0.013(5) 0.016(5) -0.009(4)
C1 0.050(8) 0.070(9) 0.071(8) 0.012(8) 0.000(6) -0.001(7)
C2 0.042(6) 0.036(7) 0.071(8) 0.009(6) 0.014(6) -0.001(5)
C3 0.055(8) 0.093(11) 0.086(10) 0.043(10) 0.004(7) -0.002(7)
C4 0.113(13) 0.127(14) 0.084(11) 0.008(11) -0.006(10) 0.039(11)
C5 0.047(7) 0.165(15) 0.061(8) -0.007(10) -0.014(6) 0.013(9)
C6 0.034(6) 0.088(10) 0.075(8) 0.006(8) 0.010(6) 0.011(6)
C7 0.043(7) 0.069(9) 0.052(7) -0.002(7) -0.001(6) -0.017(7)
C8 0.062(8) 0.065(8) 0.058(8) -0.010(7) -0.003(6) -0.012(7)
C9 0.048(7) 0.088(10) 0.076(9) 0.001(8) 0.016(7) -0.020(7)
C10 0.105(12) 0.079(10) 0.070(9) 0.011(8) 0.035(8) -0.031(9)
C11 0.083(10) 0.065(9) 0.056(7) 0.014(7) 0.012(7) -0.006(8)
C12 0.071(8) 0.049(7) 0.060(7) 0.012(7) 0.002(6) -0.011(6)
C13 0.051(7) 0.054(7) 0.044(6) 0.004(6) 0.001(5) -0.013(6)
C14 0.049(7) 0.042(7) 0.062(7) 0.003(6) 0.002(6) 0.000(5)
C15 0.048(7) 0.067(9) 0.056(7) 0.015(7) 0.010(6) 0.006(6)
C16 0.042(7) 0.090(10) 0.083(9) 0.029(8) -0.028(6) -0.009(7)
C17 0.081(12) 0.125(15) 0.098(12) 0.043(12) -0.025(9) -0.029(11)
C18 0.064(10) 0.157(19) 0.101(13) 0.076(14) 0.004(9) 0.024(12)
C19 0.104(13) 0.117(14) 0.098(12) 0.024(10) 0.044(10) 0.060(11)
C20 0.057(8) 0.067(9) 0.083(9) 0.015(8) 0.011(6) 0.008(7)
C21 0.059(8) 0.060(8) 0.095(10) -0.030(9) 0.002(7) -0.004(6)
C22 0.069(9) 0.087(10) 0.067(9) 0.001(8) 0.000(8) 0.017(8)
C23 0.071(10) 0.134(14) 0.082(10) -0.014(10) 0.014(8) -0.002(9)
C24 0.120(16) 0.18(2) 0.078(12) 0.009(14) 0.005(10) -0.063(15)
C25 0.149(19) 0.148(18) 0.089(13) 0.019(12) -0.019(13) -0.037(16)
C26 0.123(15) 0.112(14) 0.105(13) -0.011(12) -0.066(11) -0.017(12)
C27 0.099(11) 0.081(10) 0.066(9) -0.009(8) -0.020(8) 0.011(8)
C28 0.044(7) 0.070(8) 0.063(8) 0.013(7) 0.017(6) 0.016(6)
C29 0.058(8) 0.069(9) 0.057(8) 0.011(7) 0.010(6) 0.019(7)
C30 0.072(9) 0.066(9) 0.072(9) 0.014(7) -0.026(7) -0.007(7)
C31 0.076(10) 0.053(8) 0.100(11) -0.015(8) -0.018(8) -0.007(7)
C32 0.076(10) 0.116(13) 0.086(11) -0.031(11) -0.042(9) 0.025(10)
C33 0.108(13) 0.108(13) 0.073(10) 0.023(9) 0.009(9) 0.055(11)
C34 0.049(8) 0.100(11) 0.103(11) 0.041(9) -0.002(8) 0.030(8)
C35 0.094(11) 0.092(11) 0.106(11) 0.038(10) 0.028(8) 0.001(10)
C36 0.087(10) 0.105(11) 0.082(9) 0.034(9) 0.021(8) 0.034(9)
C37 0.058(8) 0.062(8) 0.059(8) -0.010(7) 0.016(6) 0.013(6)
C38 0.060(9) 0.089(10) 0.099(11) 0.002(8) 0.037(8) -0.021(8)
C39 0.086(12) 0.093(12) 0.091(11) -0.025(10) 0.037(9) -0.040(9)
C40 0.035(7) 0.109(13) 0.093(11) -0.036(10) 0.004(7) 0.004(7)
C41 0.058(7) 0.063(8) 0.074(8) -0.008(7) 0.015(7) 0.022(7)
C42 0.050(7) 0.081(9) 0.065(8) 0.000(8) 0.011(6) 0.013(7)
C1B 0.067(9) 0.058(9) 0.068(8) -0.008(7) 0.008(7) 0.019(7)
C2B 0.029(5) 0.045(7) 0.056(7) -0.012(6) 0.002(5) 0.007(5)
C3B 0.090(7) 0.105(9) 0.108(8) -0.027(7) 0.008(6) -0.011(6)
C4B 0.091(8) 0.102(9) 0.104(8) -0.027(7) 0.004(6) -0.010(6)
C4B' 0.089(8) 0.103(9) 0.104(8) -0.026(7) 0.005(6) -0.010(6)
C5B 0.087(7) 0.099(8) 0.100(8) -0.025(7) 0.001(6) -0.011(6)
C6B 0.044(7) 0.058(8) 0.072(9) -0.011(7) 0.004(6) -0.009(6)
C7B 0.039(7) 0.057(8) 0.086(9) -0.013(7) 0.000(6) 0.007(6)
C8B 0.045(7) 0.066(8) 0.057(8) -0.005(7) 0.003(6) 0.005(6)
C9B 0.044(7) 0.104(11) 0.057(8) -0.016(8) 0.005(6) 0.019(7)
C10B 0.084(10) 0.106(12) 0.068(9) -0.013(9) 0.018(8) -0.003(9)
C11B 0.085(10) 0.074(10) 0.086(10) -0.034(8) 0.013(8) 0.002(8)
C12B 0.064(8) 0.068(9) 0.073(9) -0.001(8) 0.007(7) -0.014(7)
C13B 0.045(7) 0.055(7) 0.055(7) -0.009(6) 0.000(6) 0.011(5)
C14B 0.031(6) 0.065(8) 0.059(7) 0.010(7) -0.002(5) -0.006(5)
C15B 0.056(7) 0.040(7) 0.059(8) 0.009(6) 0.007(6) 0.014(6)
C16B 0.057(8) 0.065(8) 0.084(9) -0.007(7) -0.001(7) -0.009(7)
C17B 0.076(10) 0.102(12) 0.078(10) -0.006(10) -0.007(7) -0.008(9)
C18B 0.067(10) 0.097(12) 0.095(11) -0.036(10) 0.014(8) -0.029(9)
C19B 0.098(11) 0.070(9) 0.091(10) -0.022(9) 0.012(9) 0.000(10)
C20B 0.049(8) 0.074(10) 0.082(9) -0.020(8) -0.008(6) -0.008(7)
C21B 0.080(10) 0.043(8) 0.119(12) 0.017(9) 0.002(8) 0.000(7)
C22B 0.076(10) 0.067(9) 0.077(10) 0.022(8) -0.003(8) -0.016(7)
C23B 0.072(10) 0.132(14) 0.110(13) 0.004(11) 0.004(10) -0.039(9)
C24B 0.095(13) 0.27(3) 0.101(13) -0.037(16) 0.020(11) -0.081(16)
C25B 0.097(13) 0.24(2) 0.102(13) -0.002(14) 0.005(11) -0.070(15)
C26B 0.109(14) 0.118(15) 0.113(14) 0.012(12) -0.046(12) -0.044(11)
C27B 0.059(8) 0.086(11) 0.108(12) 0.017(10) -0.027(9) -0.017(8)
C28B 0.037(6) 0.053(7) 0.052(7) -0.004(6) -0.005(5) -0.005(5)
C29B 0.061(8) 0.042(7) 0.061(8) -0.023(6) 0.014(6) -0.005(6)
C30B 0.054(7) 0.051(7) 0.064(8) 0.004(6) 0.001(6) 0.020(6)
C31B 0.041(7) 0.053(8) 0.119(11) 0.004(9) 0.015(7) -0.003(6)
C32B 0.057(8) 0.071(10) 0.112(12) 0.017(9) -0.011(8) -0.015(8)
C33B 0.062(9) 0.102(12) 0.086(10) -0.025(9) 0.002(7) -0.014(8)
C34B 0.049(8) 0.100(11) 0.082(9) -0.021(9) 0.015(7) -0.004(8)
C35B 0.064(9) 0.079(10) 0.078(9) -0.023(8) 0.001(7) -0.006(7)
C36B 0.049(7) 0.060(8) 0.092(9) -0.014(8) 0.020(6) 0.000(6)
C37B 0.041(6) 0.060(8) 0.051(7) -0.005(6) 0.004(5) 0.005(6)
C38B 0.050(7) 0.105(11) 0.064(8) -0.023(7) 0.018(6) -0.024(7)
C39B 0.063(9) 0.132(13) 0.075(9) -0.032(9) 0.026(7) 0.002(9)
C40B 0.044(7) 0.077(9) 0.103(10) 0.002(8) 0.010(7) -0.007(6)
C41B 0.044(7) 0.072(9) 0.083(9) -0.016(8) 0.009(6) 0.012(7)
C42B 0.049(7) 0.061(8) 0.079(9) -0.014(7) 0.000(6) 0.004(6)
C1C 0.050(7) 0.045(8) 0.068(8) 0.006(6) 0.003(6) -0.016(6)
C2C 0.035(6) 0.058(8) 0.047(7) 0.002(6) 0.013(5) -0.005(5)
C3C 0.091(8) 0.127(10) 0.100(8) -0.023(7) 0.013(6) -0.036(7)
C4C 0.089(8) 0.127(10) 0.096(8) -0.020(7) 0.011(6) -0.039(7)
C4C' 0.092(8) 0.128(10) 0.097(8) -0.020(7) 0.011(6) -0.037(7)
C5C 0.087(8) 0.129(10) 0.093(7) -0.016(7) 0.009(6) -0.037(7)
C6C 0.033(6) 0.085(10) 0.061(8) 0.016(7) 0.002(5) -0.014(6)
C7C 0.040(7) 0.068(9) 0.090(10) 0.009(8) 0.010(7) 0.007(7)
C8C 0.045(6) 0.040(7) 0.051(7) 0.008(6) 0.009(5) 0.015(5)
C9C 0.046(7) 0.076(9) 0.082(9) 0.007(8) 0.016(6) 0.011(7)
C10C 0.067(9) 0.091(10) 0.062(8) 0.003(8) 0.007(7) 0.030(8)
C11C 0.077(9) 0.061(8) 0.054(7) 0.001(7) 0.008(6) 0.019(7)
C12C 0.056(7) 0.064(8) 0.065(8) -0.001(7) 0.014(6) 0.004(6)
C13C 0.042(6) 0.049(7) 0.050(7) -0.001(6) 0.012(5) -0.006(5)
C14C 0.038(6) 0.032(6) 0.066(8) 0.007(6) 0.001(5) 0.002(5)
C15C 0.047(6) 0.046(7) 0.050(7) -0.016(6) 0.002(5) 0.003(6)
C16C 0.051(7) 0.060(8) 0.075(9) -0.012(7) 0.003(7) 0.013(6)
C17C 0.077(10) 0.075(10) 0.100(11) -0.023(10) -0.014(8) 0.021(9)
C18C 0.049(9) 0.103(13) 0.133(13) -0.067(12) 0.009(9) -0.011(9)
C19C 0.068(9) 0.058(8) 0.100(10) -0.040(8) 0.020(8) -0.002(8)
C20C 0.042(7) 0.053(8) 0.072(8) -0.017(7) 0.009(5) -0.004(6)
C21C 0.056(8) 0.083(11) 0.140(14) 0.040(11) -0.001(9) -0.027(7)
C22C 0.066(9) 0.093(12) 0.097(11) 0.033(9) -0.025(9) -0.051(9)
C23C 0.107(13) 0.132(15) 0.074(11) 0.010(10) 0.010(9) -0.014(11)
C24C 0.141(17) 0.19(2) 0.082(12) 0.023(14) 0.031(11) -0.012(15)
C25C 0.23(2) 0.17(2) 0.064(11) 0.016(12) -0.029(15) -0.09(2)
C26C 0.149(19) 0.18(2) 0.122(17) 0.065(17) -0.071(13) -0.080(17)
C27C 0.113(14) 0.111(14) 0.112(13) 0.066(11) -0.022(11) -0.022(11)
C28C 0.047(7) 0.045(7) 0.053(7) 0.006(6) 0.016(6) 0.010(5)
C29C 0.045(7) 0.054(8) 0.056(8) 0.017(7) 0.002(6) -0.010(6)
C30C 0.043(7) 0.073(9) 0.063(8) 0.015(7) -0.002(6) 0.006(6)
C31C 0.066(9) 0.088(11) 0.085(10) 0.029(9) 0.023(7) 0.020(8)
C32C 0.062(9) 0.094(12) 0.092(11) 0.035(10) -0.003(8) 0.004(8)
C33C 0.074(9) 0.073(9) 0.064(8) 0.006(7) -0.021(7) -0.023(7)
C34C 0.050(8) 0.083(10) 0.076(9) -0.014(8) -0.007(7) -0.002(7)
C35C 0.079(10) 0.065(9) 0.098(10) -0.017(8) -0.002(8) -0.017(8)
C36C 0.083(9) 0.071(9) 0.053(7) -0.025(7) 0.005(6) -0.021(7)
C37C 0.039(6) 0.057(8) 0.062(8) 0.009(7) 0.006(6) 0.012(6)
C38C 0.058(8) 0.091(10) 0.070(9) -0.003(7) 0.013(7) 0.003(7)
C39C 0.045(7) 0.107(11) 0.058(8) 0.006(8) 0.013(6) 0.011(7)
C40C 0.047(7) 0.118(12) 0.062(8) -0.015(9) 0.005(6) -0.016(8)
C41C 0.044(7) 0.067(8) 0.076(8) -0.017(7) -0.002(6) -0.022(6)
C42C 0.054(7) 0.073(8) 0.047(7) -0.018(7) 0.011(5) -0.013(6)

loop_
_atom_type_symbol
_atom_type_description
_atom_type_scat_dispersion_real
_atom_type_scat_dispersion_imag
_atom_type_scat_source
C C 0.0033 0.0016 'International Tables Vol C Tables 4.2.6.8 and 6.1.1.4'
H H 0.0000 0.0000 'International Tables Vol C Tables 4.2.6.8 and 6.1.1.4'
N N 0.0061 0.0033 'International Tables Vol C Tables 4.2.6.8 and 6.1.1.4'
O O 0.0106 0.0060 'International Tables Vol C Tables 4.2.6.8 and 6.1.1.4'
Ni Ni 0.3393 1.1124 'International Tables Vol C Tables 4.2.6.8 and 6.1.1.4'
Br Br -0.2901 2.4595 'International Tables Vol C Tables 4.2.6.8 and 6.1.1.4'

loop_
_geom_angle_atom_site_label_1
_geom_angle_atom_site_label_2
_geom_angle_atom_site_label_3
_geom_angle
N1 Ni1 O2 87.4(3)
N1 Ni1 N3 94.1(4)
O2 Ni1 N3 178.5(4)
N1 Ni1 N2 175.6(4)
O2 Ni1 N2 91.3(3)
N3 Ni1 N2 87.2(4)
N1B Ni2 N3B 94.1(4)
N1B Ni2 O2B 85.9(4)
N3B Ni2 O2B 179.6(4)
N1B Ni2 N2B 178.8(4)
N3B Ni2 N2B 86.9(4)
O2B Ni2 N2B 93.0(4)
N3C Ni3 O2C 178.4(4)
N3C Ni3 N1C 93.7(4)
O2C Ni3 N1C 86.0(3)
N3C Ni3 N2C 86.0(4)
O2C Ni3 N2C 94.4(4)
N1C Ni3 N2C 176.6(4)
C1 O2 Ni1 113.7(7)
C1B O2B Ni2 113.9(8)
C1C O2C Ni3 116.3(7)
C14 N1 C2 122.5(8)
C14 N1 Ni1 127.9(7)
C2 N1 Ni1 109.5(7)
C3 N2 C6 104.0(8)
C3 N2 C21 108.8(9)
C6 N2 C21 113.1(8)
C3 N2 Ni1 115.0(7)
C6 N2 Ni1 104.0(6)
C21 N2 Ni1 111.7(6)
C7 N3 C8 125.1(9)
C7 N3 Ni1 110.3(8)
C8 N3 Ni1 124.5(7)
C37 N4 C28 122.5(9)
C37 N4 C36 117.0(9)
C28 N4 C36 119.3(9)
C14B N1B C2B 120.8(8)
C14B N1B Ni2 128.1(7)
C2B N1B Ni2 111.1(7)
C3B N2B C6B 107.0(9)
C3B N2B C21B 105.8(10)
C6B N2B C21B 111.6(9)
C3B N2B Ni2 114.8(8)
C6B N2B Ni2 105.8(7)
C21B N2B Ni2 111.8(7)
C7B N3B C8B 123.8(9)
C7B N3B Ni2 112.6(8)
C8B N3B Ni2 123.2(7)
C37B N4B C28B 121.6(8)
C37B N4B C36B 118.0(8)
C28B N4B C36B 120.1(8)
C14C N1C C2C 124.5(8)
C14C N1C Ni3 126.2(7)
C2C N1C Ni3 109.2(7)
C6C N2C C3C 107.4(9)
C6C N2C C21C 111.7(8)
C3C N2C C21C 106.0(10)
C6C N2C Ni3 106.6(7)
C3C N2C Ni3 114.4(7)
C21C N2C Ni3 110.7(7)
C7C N3C C8C 122.4(10)
C7C N3C Ni3 112.5(8)
C8C N3C Ni3 124.7(7)
C37C N4C C28C 120.8(9)
C37C N4C C36C 118.1(9)
C28C N4C C36C 121.1(9)
O1 C1 O2 123.4(12)
O1 C1 C2 120.2(11)
O2 C1 C2 116.4(10)
N1 C2 C1 107.1(9)
N1 C2 C28 108.7(8)
C1 C2 C28 115.4(10)
N1 C2 H2 108.5
C1 C2 H2 108.5
C28 C2 H2 108.5
C4 C3 N2 107.2(11)
C4 C3 H3A 110.3
N2 C3 H3A 110.3
C4 C3 H3B 110.3
N2 C3 H3B 110.3
H3A C3 H3B 108.5
C3 C4 C5 104.2(11)
C3 C4 H4A 110.9
C5 C4 H4A 110.9
C3 C4 H4B 110.9
C5 C4 H4B 110.9
H4A C4 H4B 108.9
C6 C5 C4 105.0(11)
C6 C5 H5A 110.7
C4 C5 H5A 110.7
C6 C5 H5B 110.7
C4 C5 H5B 110.7
H5A C5 H5B 108.8
C7 C6 N2 110.0(9)
C7 C6 C5 115.0(11)
N2 C6 C5 106.0(9)
C7 C6 H6 108.6
N2 C6 H6 108.6
C5 C6 H6 108.6
O3 C7 N3 123.9(12)
O3 C7 C6 118.8(10)
N3 C7 C6 117.2(10)
C9 C8 C13 119.9(12)
C9 C8 N3 119.7(11)
C13 C8 N3 119.8(10)
C10 C9 C8 119.5(12)
C10 C9 H9 120.3
C8 C9 H9 120.3
C9 C10 C11 123.6(12)
C9 C10 H10 118.2
C11 C10 H10 118.2
C12 C11 C10 116.8(12)
C12 C11 H11 121.6
C10 C11 H11 121.6
C11 C12 C13 124.4(11)
C11 C12 H12 117.8
C13 C12 H12 117.8
C8 C13 C12 115.8(10)
C8 C13 C14 126.4(10)
C12 C13 C14 117.7(10)
N1 C14 C13 120.8(10)
N1 C14 C15 118.8(9)
C13 C14 C15 120.4(10)
C16 C15 C20 119.0(11)
C16 C15 C14 121.4(12)
C20 C15 C14 119.6(11)
C15 C16 C17 122.1(14)
C15 C16 H16 118.9
C17 C16 H16 118.9
C16 C17 C18 119.0(15)
C16 C17 H17 120.5
C18 C17 H17 120.5
C19 C18 C17 120.5(15)
C19 C18 H18 119.7
C17 C18 H18 119.7
C18 C19 C20 118.5(16)
C18 C19 H19 120.7
C20 C19 H19 120.7
C15 C20 C19 120.9(13)
C15 C20 H20 119.5
C19 C20 H20 119.5
C22 C21 N2 113.2(9)
C22 C21 H21A 108.9
N2 C21 H21A 108.9
C22 C21 H21B 108.9
N2 C21 H21B 108.9
H21A C21 H21B 107.8
C27 C22 C23 119.0(13)
C27 C22 C21 120.6(13)
C23 C22 C21 120.4(13)
C24 C23 C22 122.2(15)
C24 C23 H23 118.9
C22 C23 H23 118.9
C25 C24 C23 117.0(17)
C25 C24 H24 121.5
C23 C24 H24 121.5
C24 C25 C26 123.3(18)
C24 C25 H25 118.3
C26 C25 H25 118.3
C27 C26 C25 119.0(16)
C27 C26 H26 120.5
C25 C26 H26 120.5
C26 C27 C22 119.4(14)
C26 C27 H27 120.3
C22 C27 H27 120.3
N4 C28 C29 111.8(9)
N4 C28 C2 111.5(9)
C29 C28 C2 115.8(8)
N4 C28 H28 105.6
C29 C28 H28 105.6
C2 C28 H28 105.6
C34 C29 C30 117.0(12)
C34 C29 C28 120.1(11)
C30 C29 C28 122.7(11)
C31 C30 C29 122.3(12)
C31 C30 H30 118.9
C29 C30 H30 118.9
C30 C31 C32 122.1(13)
C30 C31 H31 119.0
C32 C31 H31 119.0
C31 C32 C33 117.4(13)
C31 C32 H32 121.3
C33 C32 H32 121.3
C34 C33 C32 120.7(13)
C34 C33 H33 119.6
C32 C33 H33 119.6
C33 C34 C29 120.4(13)
C33 C34 C35 121.9(14)
C29 C34 C35 117.2(13)
C36 C35 C34 112.1(12)
C36 C35 H35A 109.2
C34 C35 H35A 109.2
C36 C35 H35B 109.2
C34 C35 H35B 109.2
H35A C35 H35B 107.9
C35 C36 N4 115.6(10)
C35 C36 H36A 108.4
N4 C36 H36A 108.4
C35 C36 H36B 108.4
N4 C36 H36B 108.4
H36A C36 H36B 107.4
N4 C37 C38 124.1(12)
N4 C37 C42 119.2(10)
C38 C37 C42 116.5(11)
C39 C38 C37 121.8(13)
C39 C38 H38 119.1
C37 C38 H38 119.1
C40 C39 C38 119.8(13)
C40 C39 H39 120.1
C38 C39 H39 120.1
C39 C40 C41 122.3(12)
C39 C40 Br1 120.2(12)
C41 C40 Br1 117.5(12)
C40 C41 C42 118.6(12)
C40 C41 H41 120.7
C42 C41 H41 120.7
C41 C42 C37 120.9(11)
C41 C42 H42 119.5
C37 C42 H42 119.5
O1B C1B O2B 122.8(12)
O1B C1B C2B 121.1(12)
O2B C1B C2B 116.2(10)
N1B C2B C1B 106.5(9)
N1B C2B C28B 110.1(7)
C1B C2B C28B 114.0(9)
N1B C2B H2B 108.7
C1B C2B H2B 108.7
C28B C2B H2B 108.7
N2B C3B C4B 103.1(13)
N2B C3B C4B' 105.7(13)
C4B C3B C4B' 37.4(13)
N2B C3B H3BA 111.1
C4B C3B H3BA 111.1
C4B' C3B H3BA 137.2
N2B C3B H3BB 111.1
C4B C3B H3BB 111.1
C4B' C3B H3BB 75.8
H3BA C3B H3BB 109.1
N2B C3B H3BC 110.7
C4B C3B H3BC 79.6
C4B' C3B H3BC 112.6
H3BA C3B H3BC 33.1
H3BB C3B H3BC 132.6
N2B C3B H3CC 109.8
C4B C3B H3CC 83.9
C4B' C3B H3CC 116.8
H3BA C3B H3CC 29.0
H3BB C3B H3CC 131.1
H3BC C3B H3CC 4.4
N2B C3B H3CD 108.6
C4B C3B H3CD 141.8
C4B' C3B H3CD 111.6
H3BA C3B H3CD 76.6
H3BB C3B H3CD 36.9
H3BC C3B H3CD 107.6
H3CC C3B H3CD 104.2
C3B C4B C5B 106.1(15)
C3B C4B H4B1 110.5
C5B C4B H4B1 110.5
C3B C4B H4B2 110.5
C5B C4B H4B2 110.5
H4B1 C4B H4B2 108.7
C5B C4B' C3B 102.7(14)
C5B C4B' H4B3 111.2
C3B C4B' H4B3 111.2
C5B C4B' H4B4 111.2
C3B C4B' H4B4 111.2
H4B3 C4B' H4B4 109.1
C4B C5B C6B 105.0(13)
C4B C5B C4B' 37.4(13)
C6B C5B C4B' 98.7(14)
C4B C5B H5BA 110.7
C6B C5B H5BA 110.7
C4B' C5B H5BA 143.1
C4B C5B H5BB 110.7
C6B C5B H5BB 110.7
C4B' C5B H5BB 79.4
H5BA C5B H5BB 108.8
C4B C5B H5CC 77.4
C6B C5B H5CC 110.0
C4B' C5B H5CC 114.0
H5BA C5B H5CC 35.3
H5BB C5B H5CC 134.2
C4B C5B H5CD 134.7
C6B C5B H5CD 109.9
C4B' C5B H5CD 108.1
H5BA C5B H5CD 82.9
H5BB C5B H5CD 29.1
H5CC C5B H5CD 115.0
C7B C6B N2B 112.3(9)
C7B C6B C5B 113.3(10)
N2B C6B C5B 106.1(9)
C7B C6B H6B 108.3
N2B C6B H6B 108.3
C5B C6B H6B 108.3
O3B C7B N3B 125.5(11)
O3B C7B C6B 121.1(11)
N3B C7B C6B 113.4(10)
C9B C8B N3B 119.4(10)
C9B C8B C13B 119.3(11)
N3B C8B C13B 121.3(10)
C10B C9B C8B 121.0(11)
C10B C9B H9B 119.5
C8B C9B H9B 119.5
C11B C10B C9B 119.6(12)
C11B C10B H10B 120.2
C9B C10B H10B 120.2
C12B C11B C10B 120.8(13)
C12B C11B H11B 119.6
C10B C11B H11B 119.6
C11B C12B C13B 122.3(11)
C11B C12B H12B 118.9
C13B C12B H12B 118.9
C8B C13B C12B 116.9(10)
C8B C13B C14B 124.1(10)
C12B C13B C14B 119.0(10)
N1B C14B C13B 121.4(9)
N1B C14B C15B 120.7(9)
C13B C14B C15B 117.9(11)
C20B C15B C16B 118.4(11)
C20B C15B C14B 120.6(10)
C16B C15B C14B 121.0(11)
C15B C16B C17B 123.2(13)
C15B C16B H16B 118.4
C17B C16B H16B 118.4
C18B C17B C16B 117.7(14)
C18B C17B H17B 121.1
C16B C17B H17B 121.1
C17B C18B C19B 121.6(14)
C17B C18B H18B 119.2
C19B C18B H18B 119.2
C20B C19B C18B 117.9(13)
C20B C19B H19B 121.1
C18B C19B H19B 121.1
C15B C20B C19B 121.2(12)
C15B C20B H20B 119.4
C19B C20B H20B 119.4
C22B C21B N2B 117.3(10)
C22B C21B H21C 108.0
N2B C21B H21C 108.0
C22B C21B H21D 108.0
N2B C21B H21D 108.0
H21C C21B H21D 107.2
C27B C22B C23B 115.7(14)
C27B C22B C21B 122.8(14)
C23B C22B C21B 121.4(13)
C24B C23B C22B 121.0(14)
C24B C23B H23B 119.5
C22B C23B H23B 119.5
C25B C24B C23B 122.3(16)
C25B C24B H24B 118.8
C23B C24B H24B 118.8
C24B C25B C26B 118.1(17)
C24B C25B H25B 120.9
C26B C25B H25B 120.9
C27B C26B C25B 119.9(15)
C27B C26B H26B 120.0
C25B C26B H26B 120.0
C26B C27B C22B 122.8(14)
C26B C27B H27B 118.6
C22B C27B H27B 118.6
N4B C28B C29B 111.4(8)
N4B C28B C2B 111.2(8)
C29B C28B C2B 116.0(8)
N4B C28B H28B 105.8
C29B C28B H28B 105.8
C2B C28B H28B 105.8
C30B C29B C34B 118.0(11)
C30B C29B C28B 122.6(10)
C34B C29B C28B 119.3(10)
C29B C30B C31B 123.5(11)
C29B C30B H30B 118.2
C31B C30B H30B 118.2
C32B C31B C30B 118.5(11)
C32B C31B H31B 120.7
C30B C31B H31B 120.7
C33B C32B C31B 120.1(12)
C33B C32B H32B 119.9
C31B C32B H32B 119.9
C32B C33B C34B 120.7(13)
C32B C33B H33B 119.6
C34B C33B H33B 119.6
C33B C34B C29B 118.6(12)
C33B C34B C35B 122.9(12)
C29B C34B C35B 118.2(11)
C34B C35B C36B 112.2(10)
C34B C35B H35C 109.2
C36B C35B H35C 109.2
C34B C35B H35D 109.2
C36B C35B H35D 109.2
H35C C35B H35D 107.9
N4B C36B C35B 116.1(9)
N4B C36B H36C 108.3
C35B C36B H36C 108.3
N4B C36B H36D 108.3
C35B C36B H36D 108.3
H36C C36B H36D 107.4
C38B C37B C42B 120.0
C38B C37B N4B 118.9(6)
C42B C37B N4B 121.1(6)
C37B C38B C39B 120.0
C37B C38B H38B 120.0
C39B C38B H38B 120.0
C38B C39B C40B 120.0
C38B C39B H39B 120.0
C40B C39B H39B 120.0
C41B C40B C39B 120.0
C41B C40B Br2 120.7(5)
C39B C40B Br2 119.2(5)
C42B C41B C40B 120.0
C42B C41B H41B 120.0
C40B C41B H41B 120.0
C41B C42B C37B 120.0
C41B C42B H42B 120.0
C37B C42B H42B 120.0
O1C C1C O2C 125.5(10)
O1C C1C C2C 121.1(10)
O2C C1C C2C 113.4(10)
N1C C2C C1C 108.1(8)
N1C C2C C28C 110.1(8)
C1C C2C C28C 113.8(9)
N1C C2C H2C 108.2
C1C C2C H2C 108.2
C28C C2C H2C 108.2
N2C C3C C4C' 106.2(14)
N2C C3C C4C 99.1(13)
C4C' C3C C4C 20.8(16)
N2C C3C H3BD 108.7
C4C' C3C H3BD 103.7
C4C C3C H3BD 124.3
N2C C3C H3CA 112.0
C4C' C3C H3CA 124.1
C4C C3C H3CA 112.0
H3BD C3C H3CA 101.0
N2C C3C H3CB 112.0
C4C' C3C H3CB 91.3
C4C C3C H3CB 112.0
H3BD C3C H3CB 12.5
H3CA C3C H3CB 109.6
C3C C4C C5C 103.6(15)
C3C C4C H4C1 111.0
C5C C4C H4C1 111.0
C3C C4C H4C2 111.0
C5C C4C H4C2 111.0
H4C1 C4C H4C2 109.0
C3C C4C' C5C 106.3(16)
C3C C4C' H4C3 110.5
C5C C4C' H4C3 110.5
C3C C4C' H4C4 110.5
C5C C4C' H4C4 110.5
H4C3 C4C' H4C4 108.7
C6C C5C C4C' 106.7(14)
C6C C5C C4C 104.6(13)
C4C' C5C C4C 20.2(16)
C6C C5C H5BC 107.6
C4C' C5C H5BC 111.0
C4C C5C H5BC 93.3
C6C C5C H5BD 112.2
C4C' C5C H5BD 111.4
C4C C5C H5BD 128.5
H5BC C5C H5BD 107.8
C6C C5C H5CA 110.8
C4C' C5C H5CA 91.8
C4C C5C H5CA 110.8
H5BC C5C H5CA 126.5
H5BD C5C H5CA 22.0
C6C C5C H5CB 110.8
C4C' C5C H5CB 125.9
C4C C5C H5CB 110.8
H5BC C5C H5CB 20.2
H5BD C5C H5CB 88.7
H5CA C5C H5CB 108.9
N2C C6C C7C 109.0(9)
N2C C6C C5C 105.0(10)
C7C C6C C5C 114.9(11)
N2C C6C H6C 109.2
C7C C6C H6C 109.2
C5C C6C H6C 109.2
O3C C7C N3C 127.0(12)
O3C C7C C6C 119.0(11)
N3C C7C C6C 114.0(10)
N3C C8C C9C 121.9(10)
N3C C8C C13C 120.1(9)
C9C C8C C13C 117.5(11)
C10C C9C C8C 123.4(11)
C10C C9C H9C 118.3
C8C C9C H9C 118.3
C9C C10C C11C 120.2(11)
C9C C10C H10C 119.9
C11C C10C H10C 119.9
C10C C11C C12C 118.1(11)
C10C C11C H11C 121.0
C12C C11C H11C 121.0
C11C C12C C13C 123.0(11)
C11C C12C H12C 118.5
C13C C12C H12C 118.5
C12C C13C C8C 117.7(9)
C12C C13C C14C 116.6(9)
C8C C13C C14C 125.7(10)
N1C C14C C13C 120.8(9)
N1C C14C C15C 117.0(9)
C13C C14C C15C 122.1(10)
C16C C15C C20C 120.4(10)
C16C C15C C14C 120.3(10)
C20C C15C C14C 118.8(9)
C17C C16C C15C 121.3(12)
C17C C16C H16C 119.3
C15C C16C H16C 119.3
C16C C17C C18C 117.8(13)
C16C C17C H17C 121.1
C18C C17C H17C 121.1
C19C C18C C17C 121.9(13)
C19C C18C H18C 119.1
C17C C18C H18C 119.1
C18C C19C C20C 121.4(14)
C18C C19C H19C 119.3
C20C C19C H19C 119.3
C19C C20C C15C 117.0(11)
C19C C20C H20C 121.5
C15C C20C H20C 121.5
C22C C21C N2C 116.7(10)
C22C C21C H21E 108.1
N2C C21C H21E 108.1
C22C C21C H21F 108.1
N2C C21C H21F 108.1
H21E C21C H21F 107.3
C23C C22C C27C 120.0
C23C C22C C21C 121.1(11)
C27C C22C C21C 118.9(11)
C22C C23C C24C 120.0
C22C C23C H23C 120.0
C24C C23C H23C 120.0
C23C C24C C25C 120.0
C23C C24C H24C 120.0
C25C C24C H24C 120.0
C26C C25C C24C 120.0
C26C C25C H25C 120.0
C24C C25C H25C 120.0
C27C C26C C25C 120.0
C27C C26C H26C 120.0
C25C C26C H26C 120.0
C26C C27C C22C 120.0
C26C C27C H27C 120.0
C22C C27C H27C 120.0
N4C C28C C29C 112.5(9)
N4C C28C C2C 112.4(8)
C29C C28C C2C 115.9(8)
N4C C28C H28C 104.9
C29C C28C H28C 104.9
C2C C28C H28C 104.9
C30C C29C C34C 119.8(10)
C30C C29C C28C 121.0(11)
C34C C29C C28C 119.1(10)
C29C C30C C31C 120.5(12)
C29C C30C H30C 119.8
C31C C30C H30C 119.8
C30C C31C C32C 120.0(12)
C30C C31C H31C 120.0
C32C C31C H31C 120.0
C31C C32C C33C 119.1(13)
C31C C32C H32C 120.5
C33C C32C H32C 120.5
C34C C33C C32C 120.1(13)
C34C C33C H33C 119.9
C32C C33C H33C 119.9
C29C C34C C33C 120.5(11)
C29C C34C C35C 117.7(11)
C33C C34C C35C 121.8(12)
C34C C35C C36C 112.7(10)
C34C C35C H35E 109.1
C36C C35C H35E 109.1
C34C C35C H35F 109.1
C36C C35C H35F 109.1
H35E C35C H35F 107.8
N4C C36C C35C 113.6(9)
N4C C36C H36E 108.8
C35C C36C H36E 108.8
N4C C36C H36F 108.8
C35C C36C H36F 108.8
H36E C36C H36F 107.7
C42C C37C N4C 123.5(9)
C42C C37C C38C 116.1(11)
N4C C37C C38C 120.3(11)
C39C C38C C37C 122.4(12)
C39C C38C H38C 118.8
C37C C38C H38C 118.8
C38C C39C C40C 120.0(11)
C38C C39C H39C 120.0
C40C C39C H39C 120.0
C41C C40C C39C 118.5(11)
C41C C40C Br3 122.8(10)
C39C C40C Br3 118.5(9)
C40C C41C C42C 121.8(11)
C40C C41C H41C 119.1
C42C C41C H41C 119.1
C41C C42C C37C 121.1(10)
C41C C42C H42C 119.5
C37C C42C H42C 119.5

loop_
_geom_bond_atom_site_label_1
_geom_bond_atom_site_label_2
_geom_bond_distance
Ni1 N1 1.845(8)
Ni1 O2 1.860(7)
Ni1 N3 1.864(8)
Ni1 N2 1.942(8)
Ni2 N1B 1.836(8)
Ni2 N3B 1.853(8)
Ni2 O2B 1.858(7)
Ni2 N2B 1.914(9)
Ni3 N3C 1.847(9)
Ni3 O2C 1.855(7)
Ni3 N1C 1.866(8)
Ni3 N2C 1.909(9)
Br1 C40 1.903(11)
Br2 C40B 1.880(5)
Br3 C40C 1.876(11)
O1 C1 1.242(12)
O2 C1 1.295(12)
O3 C7 1.239(12)
O1B C1B 1.231(12)
O2B C1B 1.302(13)
O3B C7B 1.211(12)
O1C C1C 1.215(12)
O2C C1C 1.295(11)
O3C C7C 1.233(12)
N1 C14 1.321(12)
N1 C2 1.493(11)
N2 C3 1.457(12)
N2 C6 1.510(13)
N2 C21 1.510(12)
N3 C7 1.353(12)
N3 C8 1.418(14)
N4 C37 1.378(12)
N4 C28 1.439(12)
N4 C36 1.499(13)
N1B C14B 1.316(12)
N1B C2B 1.471(11)
N2B C3B 1.483(14)
N2B C6B 1.486(12)
N2B C21B 1.512(14)
N3B C7B 1.382(12)
N3B C8B 1.399(12)
N4B C37B 1.395(9)
N4B C28B 1.435(12)
N4B C36B 1.477(12)
N1C C14C 1.322(12)
N1C C2C 1.474(11)
N2C C6C 1.475(13)
N2C C3C 1.494(15)
N2C C21C 1.523(14)
N3C C7C 1.363(13)
N3C C8C 1.377(12)
N4C C37C 1.397(12)
N4C C28C 1.444(11)
N4C C36C 1.456(12)
C1 C2 1.499(15)
C2 C28 1.590(14)
C2 H2 0.9800
C3 C4 1.456(16)
C3 H3A 0.9700
C3 H3B 0.9700
C4 C5 1.543(17)
C4 H4A 0.9700
C4 H4B 0.9700
C5 C6 1.527(14)
C5 H5A 0.9700
C5 H5B 0.9700
C6 C7 1.471(15)
C6 H6 0.9800
C8 C9 1.402(14)
C8 C13 1.406(13)
C9 C10 1.343(15)
C9 H9 0.9300
C10 C11 1.362(16)
C10 H10 0.9300
C11 C12 1.354(14)
C11 H11 0.9300
C12 C13 1.405(13)
C12 H12 0.9300
C13 C14 1.423(13)
C14 C15 1.459(13)
C15 C16 1.352(14)
C15 C20 1.370(15)
C16 C17 1.376(17)
C16 H16 0.9300
C17 C18 1.38(2)
C17 H17 0.9300
C18 C19 1.38(2)
C18 H18 0.9300
C19 C20 1.399(16)
C19 H19 0.9300
C20 H20 0.9300
C21 C22 1.504(15)
C21 H21A 0.9700
C21 H21B 0.9700
C22 C27 1.381(15)
C22 C23 1.404(16)
C23 C24 1.361(18)
C23 H23 0.9300
C24 C25 1.35(2)
C24 H24 0.9300
C25 C26 1.40(2)
C25 H25 0.9300
C26 C27 1.364(18)
C26 H26 0.9300
C27 H27 0.9300
C28 C29 1.507(14)
C28 H28 0.9800
C29 C34 1.377(15)
C29 C30 1.402(15)
C30 C31 1.318(14)
C30 H30 0.9300
C31 C32 1.364(17)
C31 H31 0.9300
C32 C33 1.405(19)
C32 H32 0.9300
C33 C34 1.377(17)
C33 H33 0.9300
C34 C35 1.512(17)
C35 C36 1.449(15)
C35 H35A 0.9700
C35 H35B 0.9700
C36 H36A 0.9700
C36 H36B 0.9700
C37 C38 1.393(14)
C37 C42 1.419(14)
C38 C39 1.376(17)
C38 H38 0.9300
C39 C40 1.330(17)
C39 H39 0.9300
C40 C41 1.381(16)
C41 C42 1.383(13)
C41 H41 0.9300
C42 H42 0.9300
C1B C2B 1.480(15)
C2B C28B 1.610(13)
C2B H2B 0.9800
C3B C4B 1.515(17)
C3B C4B' 1.558(17)
C3B H3BA 0.9700
C3B H3BB 0.9700
C3B H3BC 0.9529
C3B H3CC 1.0070
C3B H3CD 0.9935
C4B C5B 1.524(17)
C4B H4B1 0.9700
C4B H4B2 0.9700
C4B' C5B 1.550(17)
C4B' H4B3 0.9700
C4B' H4B4 0.9700
C5B C6B 1.538(15)
C5B H5BA 0.9700
C5B H5BB 0.9700
C5B H5CC 0.9276
C5B H5CD 0.9555
C6B C7B 1.468(15)
C6B H6B 0.9800
C8B C9B 1.397(13)
C8B C13B 1.408(13)
C9B C10B 1.379(15)
C9B H9B 0.9300
C10B C11B 1.353(15)
C10B H10B 0.9300
C11B C12B 1.353(14)
C11B H11B 0.9300
C12B C13B 1.405(14)
C12B H12B 0.9300
C13B C14B 1.453(13)
C14B C15B 1.477(14)
C15B C20B 1.344(15)
C15B C16B 1.373(13)
C16B C17B 1.371(15)
C16B H16B 0.9300
C17B C18B 1.345(18)
C17B H17B 0.9300
C18B C19B 1.405(17)
C18B H18B 0.9300
C19B C20B 1.396(16)
C19B H19B 0.9300
C20B H20B 0.9300
C21B C22B 1.451(16)
C21B H21C 0.9700
C21B H21D 0.9700
C22B C27B 1.395(16)
C22B C23B 1.415(17)
C23B C24B 1.372(18)
C23B H23B 0.9300
C24B C25B 1.344(19)
C24B H24B 0.9300
C25B C26B 1.42(2)
C25B H25B 0.9300
C26B C27B 1.359(18)
C26B H26B 0.9300
C27B H27B 0.9300
C28B C29B 1.496(13)
C28B H28B 0.9800
C29B C30B 1.350(13)
C29B C34B 1.422(14)
C30B C31B 1.381(13)
C30B H30B 0.9300
C31B C32B 1.375(16)
C31B H31B 0.9300
C32B C33B 1.381(16)
C32B H32B 0.9300
C33B C34B 1.393(15)
C33B H33B 0.9300
C34B C35B 1.480(16)
C35B C36B 1.494(13)
C35B H35C 0.9700
C35B H35D 0.9700
C36B H36C 0.9700
C36B H36D 0.9700
C37B C38B 1.3900
C37B C42B 1.3900
C38B C39B 1.3900
C38B H38B 0.9300
C39B C40B 1.3900
C39B H39B 0.9300
C40B C41B 1.3900
C41B C42B 1.3900
C41B H41B 0.9300
C42B H42B 0.9300
C1C C2C 1.516(14)
C2C C28C 1.572(13)
C2C H2C 0.9800
C3C C4C' 1.510(17)
C3C C4C 1.515(18)
C3C H3BD 0.9706
C3C H3CA 0.9700
C3C H3CB 0.9700
C4C C5C 1.575(18)
C4C H4C1 0.9700
C4C H4C2 0.9700
C4C' C5C 1.526(18)
C4C' H4C3 0.9700
C4C' H4C4 0.9700
C5C C6C 1.508(15)
C5C H5BC 0.9936
C5C H5BD 0.9600
C5C H5CA 0.9700
C5C H5CB 0.9700
C6C C7C 1.506(16)
C6C H6C 0.9800
C8C C9C 1.398(13)
C8C C13C 1.417(12)
C9C C10C 1.357(15)
C9C H9C 0.9300
C10C C11C 1.372(15)
C10C H10C 0.9300
C11C C12C 1.394(13)
C11C H11C 0.9300
C12C C13C 1.396(13)
C12C H12C 0.9300
C13C C14C 1.422(13)
C14C C15C 1.474(12)
C15C C16C 1.370(13)
C15C C20C 1.422(14)
C16C C17C 1.357(15)
C16C H16C 0.9300
C17C C18C 1.402(19)
C17C H17C 0.9300
C18C C19C 1.341(17)
C18C H18C 0.9300
C19C C20C 1.377(14)
C19C H19C 0.9300
C20C H20C 0.9300
C21C C22C 1.455(15)
C21C H21E 0.9700
C21C H21F 0.9700
C22C C23C 1.3900
C22C C27C 1.3900
C23C C24C 1.3900
C23C H23C 0.9300
C24C C25C 1.3900
C24C H24C 0.9300
C25C C26C 1.3900
C25C H25C 0.9300
C26C C27C 1.3900
C26C H26C 0.9300
C27C H27C 0.9300
C28C C29C 1.505(13)
C28C H28C 0.9800
C29C C30C 1.373(14)
C29C C34C 1.372(14)
C30C C31C 1.381(14)
C30C H30C 0.9300
C31C C32C 1.390(16)
C31C H31C 0.9300
C32C C33C 1.387(17)
C32C H32C 0.9300
C33C C34C 1.378(14)
C33C H33C 0.9300
C34C C35C 1.509(12)
C35C C36C 1.511(12)
C35C H35E 0.9700
C35C H35F 0.9700
C36C H36E 0.9700
C36C H36F 0.9700
C37C C42C 1.398(14)
C37C C38C 1.401(14)
C38C C39C 1.355(14)
C38C H38C 0.9300
C39C C40C 1.398(16)
C39C H39C 0.9300
C40C C41C 1.354(14)
C41C C42C 1.370(12)
C41C H41C 0.9300
C42C H42C 0.9300

loop_
_geom_torsion_atom_site_label_1
_geom_torsion_atom_site_label_2
_geom_torsion_atom_site_label_3
_geom_torsion_atom_site_label_4
_geom_torsion
N1 Ni1 O2 C1 11.1(8)
N3 Ni1 O2 C1 -165(61)
N2 Ni1 O2 C1 -173.2(8)
N1B Ni2 O2B C1B 11.8(8)
N3B Ni2 O2B C1B 109(75)
N2B Ni2 O2B C1B -167.6(8)
N3C Ni3 O2C C1C -64(14)
N1C Ni3 O2C C1C 11.9(8)
N2C Ni3 O2C C1C -171.5(8)
O2 Ni1 N1 C14 155.6(9)
N3 Ni1 N1 C14 -24.4(9)
N2 Ni1 N1 C14 82(5)
O2 Ni1 N1 C2 -20.7(7)
N3 Ni1 N1 C2 159.2(7)
N2 Ni1 N1 C2 -94(5)
N1 Ni1 N2 C3 110(5)
O2 Ni1 N2 C3 36.4(8)
N3 Ni1 N2 C3 -143.4(8)
N1 Ni1 N2 C6 -137(5)
O2 Ni1 N2 C6 149.5(6)
N3 Ni1 N2 C6 -30.3(7)
N1 Ni1 N2 C21 -15(5)
O2 Ni1 N2 C21 -88.2(7)
N3 Ni1 N2 C21 92.0(7)
N1 Ni1 N3 C7 -158.2(7)
O2 Ni1 N3 C7 18(15)
N2 Ni1 N3 C7 26.0(7)
N1 Ni1 N3 C8 24.5(9)
O2 Ni1 N3 C8 -159(14)
N2 Ni1 N3 C8 -151.3(8)
N3B Ni2 N1B C14B -23.0(9)
O2B Ni2 N1B C14B 156.5(9)
N2B Ni2 N1B C14B -178(100)
N3B Ni2 N1B C2B 158.4(7)
O2B Ni2 N1B C2B -22.0(7)
N2B Ni2 N1B C2B 4(22)
N1B Ni2 N2B C3B 10(22)
N3B Ni2 N2B C3B -144.7(9)
O2B Ni2 N2B C3B 35.7(9)
N1B Ni2 N2B C6B 128(21)
N3B Ni2 N2B C6B -27.0(7)
O2B Ni2 N2B C6B 153.5(7)
N1B Ni2 N2B C21B -110(21)
N3B Ni2 N2B C21B 94.8(7)
O2B Ni2 N2B C21B -84.8(8)
N1B Ni2 N3B C7B -156.0(8)
O2B Ni2 N3B C7B 107(58)
N2B Ni2 N3B C7B 23.5(8)
N1B Ni2 N3B C8B 30.5(8)
O2B Ni2 N3B C8B -67(59)
N2B Ni2 N3B C8B -150.0(8)
N3C Ni3 N1C C14C -27.0(9)
O2C Ni3 N1C C14C 154.6(8)
N2C Ni3 N1C C14C 58(7)
N3C Ni3 N1C C2C 156.0(7)
O2C Ni3 N1C C2C -22.5(7)
N2C Ni3 N1C C2C -119(7)
N3C Ni3 N2C C6C -31.3(7)
O2C Ni3 N2C C6C 147.2(7)
N1C Ni3 N2C C6C -116(7)
N3C Ni3 N2C C3C -149.9(9)
O2C Ni3 N2C C3C 28.6(9)
N1C Ni3 N2C C3C 125(7)
N3C Ni3 N2C C21C 90.5(8)
O2C Ni3 N2C C21C -91.1(8)
N1C Ni3 N2C C21C 5(7)
O2C Ni3 N3C C7C -82(14)
N1C Ni3 N3C C7C -157.8(8)
N2C Ni3 N3C C7C 25.6(8)
O2C Ni3 N3C C8C 105(14)
N1C Ni3 N3C C8C 29.4(8)
N2C Ni3 N3C C8C -147.2(8)
Ni1 O2 C1 O1 -177.0(10)
Ni1 O2 C1 C2 2.1(14)
C14 N1 C2 C1 -151.4(10)
Ni1 N1 C2 C1 25.2(10)
C14 N1 C2 C28 83.3(11)
Ni1 N1 C2 C28 -100.1(7)
O1 C1 C2 N1 161.2(10)
O2 C1 C2 N1 -18.0(14)
O1 C1 C2 C28 -77.7(14)
O2 C1 C2 C28 103.1(12)
C6 N2 C3 C4 -37.5(12)
C21 N2 C3 C4 -158.4(10)
Ni1 N2 C3 C4 75.5(11)
N2 C3 C4 C5 34.8(13)
C3 C4 C5 C6 -18.0(14)
C3 N2 C6 C7 149.6(10)
C21 N2 C6 C7 -92.5(11)
Ni1 N2 C6 C7 28.9(10)
C3 N2 C6 C5 24.7(12)
C21 N2 C6 C5 142.6(10)
Ni1 N2 C6 C5 -96.1(9)
C4 C5 C6 C7 -125.8(12)
C4 C5 C6 N2 -4.1(14)
C8 N3 C7 O3 -19.2(17)
Ni1 N3 C7 O3 163.5(10)
C8 N3 C7 C6 163.1(10)
Ni1 N3 C7 C6 -14.1(12)
N2 C6 C7 O3 171.1(10)
C5 C6 C7 O3 -69.3(14)
N2 C6 C7 N3 -11.1(13)
C5 C6 C7 N3 108.5(11)
C7 N3 C8 C9 -18.4(16)
Ni1 N3 C8 C9 158.5(8)
C7 N3 C8 C13 170.9(10)
Ni1 N3 C8 C13 -12.3(14)
C13 C8 C9 C10 -0.5(17)
N3 C8 C9 C10 -171.3(10)
C8 C9 C10 C11 0.4(19)
C9 C10 C11 C12 0.8(19)
C10 C11 C12 C13 -1.9(17)
C9 C8 C13 C12 -0.5(15)
N3 C8 C13 C12 170.3(9)
C9 C8 C13 C14 179.0(10)
N3 C8 C13 C14 -10.2(16)
C11 C12 C13 C8 1.8(16)
C11 C12 C13 C14 -177.8(10)
C2 N1 C14 C13 -173.3(9)
Ni1 N1 C14 C13 10.8(14)
C2 N1 C14 C15 8.5(15)
Ni1 N1 C14 C15 -167.4(8)
C8 C13 C14 N1 11.5(16)
C12 C13 C14 N1 -169.0(9)
C8 C13 C14 C15 -170.3(11)
C12 C13 C14 C15 9.2(15)
N1 C14 C15 C16 72.2(14)
C13 C14 C15 C16 -106.0(13)
N1 C14 C15 C20 -109.1(12)
C13 C14 C15 C20 72.8(13)
C20 C15 C16 C17 0.2(17)
C14 C15 C16 C17 178.9(11)
C15 C16 C17 C18 0(2)
C16 C17 C18 C19 1(2)
C17 C18 C19 C20 -1(2)
C16 C15 C20 C19 -0.8(16)
C14 C15 C20 C19 -179.6(11)
C18 C19 C20 C15 1.4(19)
C3 N2 C21 C22 177.9(9)
C6 N2 C21 C22 62.8(12)
Ni1 N2 C21 C22 -54.1(10)
N2 C21 C22 C27 84.5(13)
N2 C21 C22 C23 -96.7(13)
C27 C22 C23 C24 0(2)
C21 C22 C23 C24 -178.9(13)
C22 C23 C24 C25 -1(3)
C23 C24 C25 C26 3(3)
C24 C25 C26 C27 -3(3)
C25 C26 C27 C22 1(2)
C23 C22 C27 C26 0.3(19)
C21 C22 C27 C26 179.0(12)
C37 N4 C28 C29 -156.9(10)
C36 N4 C28 C29 36.3(14)
C37 N4 C28 C2 71.7(12)
C36 N4 C28 C2 -95.1(12)
N1 C2 C28 N4 176.5(9)
C1 C2 C28 N4 56.2(12)
N1 C2 C28 C29 47.2(12)
C1 C2 C28 C29 -73.1(12)
N4 C28 C29 C34 -30.7(15)
C2 C28 C29 C34 98.5(12)
N4 C28 C29 C30 144.2(11)
C2 C28 C29 C30 -86.6(13)
C34 C29 C30 C31 -4.2(18)
C28 C29 C30 C31 -179.2(11)
C29 C30 C31 C32 3(2)
C30 C31 C32 C33 -2(2)
C31 C32 C33 C34 1(2)
C32 C33 C34 C29 -2(2)
C32 C33 C34 C35 -173.8(13)
C30 C29 C34 C33 3.5(18)
C28 C29 C34 C33 178.6(12)
C30 C29 C34 C35 175.5(11)
C28 C29 C34 C35 -9.3(17)
C33 C34 C35 C36 -143.4(13)
C29 C34 C35 C36 44.7(17)
C34 C35 C36 N4 -38.2(18)
C37 N4 C36 C35 -169.4(12)
C28 N4 C36 C35 -1.9(17)
C28 N4 C37 C38 -170.9(11)
C36 N4 C37 C38 -3.8(16)
C28 N4 C37 C42 14.0(16)
C36 N4 C37 C42 -178.9(10)
N4 C37 C38 C39 -176.9(11)
C42 C37 C38 C39 -1.7(17)
C37 C38 C39 C40 1(2)
C38 C39 C40 C41 0(2)
C38 C39 C40 Br1 178.9(9)
C39 C40 C41 C42 -1.3(19)
Br1 C40 C41 C42 -179.9(8)
C40 C41 C42 C37 0.7(17)
N4 C37 C42 C41 176.2(10)
C38 C37 C42 C41 0.7(16)
Ni2 O2B C1B O1B -176.8(9)
Ni2 O2B C1B C2B 1.7(13)
C14B N1B C2B C1B -152.1(9)
Ni2 N1B C2B C1B 26.6(10)
C14B N1B C2B C28B 83.9(11)
Ni2 N1B C2B C28B -97.4(8)
O1B C1B C2B N1B 160.2(10)
O2B C1B C2B N1B -18.3(13)
O1B C1B C2B C28B -78.3(13)
O2B C1B C2B C28B 103.3(11)
C6B N2B C3B C4B -35.7(15)
C21B N2B C3B C4B -154.8(13)
Ni2 N2B C3B C4B 81.4(14)
C6B N2B C3B C4B' 2.9(17)
C21B N2B C3B C4B' -116.2(15)
Ni2 N2B C3B C4B' 120.0(14)
N2B C3B C4B C5B 33(2)
C4B' C3B C4B C5B -66.0(16)
N2B C3B C4B' C5B -29(2)
C4B C3B C4B' C5B 62.3(16)
C3B C4B C5B C6B -18(2)
C3B C4B C5B C4B' 66.7(17)
C3B C4B' C5B C4B -61.6(15)
C3B C4B' C5B C6B 41.9(19)
C3B N2B C6B C7B 149.0(10)
C21B N2B C6B C7B -95.7(12)
Ni2 N2B C6B C7B 26.1(11)
C3B N2B C6B C5B 24.7(13)
C21B N2B C6B C5B 140.0(10)
Ni2 N2B C6B C5B -98.1(9)
C4B C5B C6B C7B -127.4(15)
C4B' C5B C6B C7B -165.1(13)
C4B C5B C6B N2B -3.8(17)
C4B' C5B C6B N2B -41.5(15)
C8B N3B C7B O3B -21.3(18)
Ni2 N3B C7B O3B 165.3(11)
C8B N3B C7B C6B 160.6(10)
Ni2 N3B C7B C6B -12.9(12)
N2B C6B C7B O3B 172.1(11)
C5B C6B C7B O3B -67.8(16)
N2B C6B C7B N3B -9.7(14)
C5B C6B C7B N3B 110.5(11)
C7B N3B C8B C9B -16.7(15)
Ni2 N3B C8B C9B 156.0(8)
C7B N3B C8B C13B 163.4(10)
Ni2 N3B C8B C13B -23.8(14)
N3B C8B C9B C10B -174.1(11)
C13B C8B C9B C10B 5.8(17)
C8B C9B C10B C11B -3.9(19)
C9B C10B C11B C12B 0(2)
C10B C11B C12B C13B 2(2)
C9B C8B C13B C12B -3.6(15)
N3B C8B C13B C12B 176.2(9)
C9B C8B C13B C14B 179.8(10)
N3B C8B C13B C14B -0.4(16)
C11B C12B C13B C8B -0.2(16)
C11B C12B C13B C14B 176.5(11)
C2B N1B C14B C13B -174.3(9)
Ni2 N1B C14B C13B 7.2(14)
C2B N1B C14B C15B 7.5(14)
Ni2 N1B C14B C15B -170.9(7)
C8B C13B C14B N1B 9.4(16)
C12B C13B C14B N1B -167.1(10)
C8B C13B C14B C15B -172.4(10)
C12B C13B C14B C15B 11.1(14)
N1B C14B C15B C20B -109.0(13)
C13B C14B C15B C20B 72.8(13)
N1B C14B C15B C16B 73.3(14)
C13B C14B C15B C16B -104.9(12)
C20B C15B C16B C17B 3.4(18)
C14B C15B C16B C17B -178.9(11)
C15B C16B C17B C18B -2.4(19)
C16B C17B C18B C19B 0(2)
C17B C18B C19B C20B 2.2(19)
C16B C15B C20B C19B -1.4(17)
C14B C15B C20B C19B -179.2(10)
C18B C19B C20B C15B -1.3(18)
C3B N2B C21B C22B 173.6(11)
C6B N2B C21B C22B 57.6(14)
Ni2 N2B C21B C22B -60.8(12)
N2B C21B C22B C27B 83.6(15)
N2B C21B C22B C23B -92.8(15)
C27B C22B C23B C24B 4(2)
C21B C22B C23B C24B -179.2(16)
C22B C23B C24B C25B -5(3)
C23B C24B C25B C26B 3(3)
C24B C25B C26B C27B -1(3)
C25B C26B C27B C22B 1(2)
C23B C22B C27B C26B -3(2)
C21B C22B C27B C26B -179.2(14)
C37B N4B C28B C29B -149.5(9)
C36B N4B C28B C29B 36.8(13)
C37B N4B C28B C2B 79.4(11)
C36B N4B C28B C2B -94.3(10)
N1B C2B C28B N4B 176.6(8)
C1B C2B C28B N4B 57.0(11)
N1B C2B C28B C29B 47.9(11)
C1B C2B C28B C29B -71.7(12)
N4B C28B C29B C30B 143.8(10)
C2B C28B C29B C30B -87.6(13)
N4B C28B C29B C34B -35.9(14)
C2B C28B C29B C34B 92.6(12)
C34B C29B C30B C31B 3.3(17)
C28B C29B C30B C31B -176.5(10)
C29B C30B C31B C32B 2.0(17)
C30B C31B C32B C33B -2.5(18)
C31B C32B C33B C34B -2.5(19)
C32B C33B C34B C29B 7.8(19)
C32B C33B C34B C35B -179.2(12)
C30B C29B C34B C33B -8.0(17)
C28B C29B C34B C33B 171.7(11)
C30B C29B C34B C35B 178.6(11)
C28B C29B C34B C35B -1.7(16)
C33B C34B C35B C36B -134.9(13)
C29B C34B C35B C36B 38.2(16)
C37B N4B C36B C35B -174.9(9)
C28B N4B C36B C35B -1.0(15)
C34B C35B C36B N4B -36.8(15)
C28B N4B C37B C38B -173.2(7)
C36B N4B C37B C38B 0.5(11)
C28B N4B C37B C42B 7.7(12)
C36B N4B C37B C42B -178.5(7)
C42B C37B C38B C39B 0.0
N4B C37B C38B C39B -179.0(8)
C37B C38B C39B C40B 0.0
C38B C39B C40B C41B 0.0
C38B C39B C40B Br2 -177.6(6)
C39B C40B C41B C42B 0.0
Br2 C40B C41B C42B 177.6(6)
C40B C41B C42B C37B 0.0
C38B C37B C42B C41B 0.0
N4B C37B C42B C41B 179.0(8)
Ni3 O2C C1C O1C -175.7(10)
Ni3 O2C C1C C2C 2.3(12)
C14C N1C C2C C1C -149.2(10)
Ni3 N1C C2C C1C 27.9(10)
C14C N1C C2C C28C 85.9(11)
Ni3 N1C C2C C28C -97.0(8)
O1C C1C C2C N1C 158.2(10)
O2C C1C C2C N1C -19.9(13)
O1C C1C C2C C28C -79.2(13)
O2C C1C C2C C28C 102.7(10)
C6C N2C C3C C4C' -24.6(16)
C21C N2C C3C C4C' -144.1(14)
Ni3 N2C C3C C4C' 93.6(14)
C6C N2C C3C C4C -44.6(14)
C21C N2C C3C C4C -164.1(12)
Ni3 N2C C3C C4C 73.6(14)
N2C C3C C4C C5C 40.7(18)
C4C' C3C C4C C5C -71(3)
N2C C3C C4C' C5C 9(2)
C4C C3C C4C' C5C 82(3)
C3C C4C' C5C C6C 9(2)
C3C C4C' C5C C4C -78(3)
C3C C4C C5C C6C -24(2)
C3C C4C C5C C4C' 74(3)
C3C N2C C6C C7C 153.5(10)
C21C N2C C6C C7C -90.7(11)
Ni3 N2C C6C C7C 30.4(10)
C3C N2C C6C C5C 29.9(12)
C21C N2C C6C C5C 145.7(10)
Ni3 N2C C6C C5C -93.2(9)
C4C' C5C C6C N2C -23.5(16)
C4C C5C C6C N2C -2.7(16)
C4C' C5C C6C C7C -143.3(14)
C4C C5C C6C C7C -122.5(15)
C8C N3C C7C O3C -22.0(18)
Ni3 N3C C7C O3C 165.0(11)
C8C N3C C7C C6C 160.1(9)
Ni3 N3C C7C C6C -13.0(12)
N2C C6C C7C O3C 169.5(10)
C5C C6C C7C O3C -73.0(15)
N2C C6C C7C N3C -12.4(13)
C5C C6C C7C N3C 105.1(11)
C7C N3C C8C C9C -16.1(15)
Ni3 N3C C8C C9C 156.1(8)
C7C N3C C8C C13C 171.8(9)
Ni3 N3C C8C C13C -16.0(13)
N3C C8C C9C C10C -170.1(10)
C13C C8C C9C C10C 2.2(16)
C8C C9C C10C C11C 0.6(18)
C9C C10C C11C C12C -3.0(17)
C10C C11C C12C C13C 2.7(16)
C11C C12C C13C C8C 0.0(15)
C11C C12C C13C C14C -179.0(10)
N3C C8C C13C C12C 170.0(9)
C9C C8C C13C C12C -2.5(14)
N3C C8C C13C C14C -11.0(15)
C9C C8C C13C C14C 176.5(10)
C2C N1C C14C C13C -173.1(9)
Ni3 N1C C14C C13C 10.3(14)
C2C N1C C14C C15C 9.1(14)
Ni3 N1C C14C C15C -167.5(7)
C12C C13C C14C N1C -167.0(9)
C8C C13C C14C N1C 14.1(15)
C12C C13C C14C C15C 10.8(14)
C8C C13C C14C C15C -168.2(10)
N1C C14C C15C C16C 77.4(12)
C13C C14C C15C C16C -100.4(12)
N1C C14C C15C C20C -110.5(10)
C13C C14C C15C C20C 71.7(13)
C20C C15C C16C C17C 5.8(16)
C14C C15C C16C C17C 177.8(11)
C15C C16C C17C C18C -4.6(18)
C16C C17C C18C C19C 3(2)
C17C C18C C19C C20C -3.1(19)
C18C C19C C20C C15C 4.0(16)
C16C C15C C20C C19C -5.3(14)
C14C C15C C20C C19C -177.4(9)
C6C N2C C21C C22C 61.2(13)
C3C N2C C21C C22C 177.9(10)
Ni3 N2C C21C C22C -57.5(12)
N2C C21C C22C C23C -93.1(10)
N2C C21C C22C C27C 87.0(11)
C27C C22C C23C C24C 0.0
C21C C22C C23C C24C -179.9(10)
C22C C23C C24C C25C 0.0
C23C C24C C25C C26C 0.0
C24C C25C C26C C27C 0.0
C25C C26C C27C C22C 0.0
C23C C22C C27C C26C 0.0
C21C C22C C27C C26C 179.9(9)
C37C N4C C28C C29C -146.5(10)
C36C N4C C28C C29C 36.1(13)
C37C N4C C28C C2C 80.5(11)
C36C N4C C28C C2C -96.9(11)
N1C C2C C28C N4C -178.7(9)
C1C C2C C28C N4C 59.7(12)
N1C C2C C28C C29C 50.0(12)
C1C C2C C28C C29C -71.6(12)
N4C C28C C29C C30C 144.4(10)
C2C C28C C29C C30C -84.4(12)
N4C C28C C29C C34C -32.5(13)
C2C C28C C29C C34C 98.7(11)
C34C C29C C30C C31C 2.0(16)
C28C C29C C30C C31C -174.9(10)
C29C C30C C31C C32C -1.0(17)
C30C C31C C32C C33C 0.9(18)
C31C C32C C33C C34C -1.9(18)
C30C C29C C34C C33C -3.1(17)
C28C C29C C34C C33C 173.9(10)
C30C C29C C34C C35C 176.7(10)
C28C C29C C34C C35C -6.3(16)
C32C C33C C34C C29C 3.0(18)
C32C C33C C34C C35C -176.7(11)
C29C C34C C35C C36C 42.5(15)
C33C C34C C35C C36C -137.8(12)
C37C N4C C36C C35C -178.3(10)
C28C N4C C36C C35C -0.8(14)
C34C C35C C36C N4C -38.0(14)
C28C N4C C37C C42C 9.5(15)
C36C N4C C37C C42C -173.0(10)
C28C N4C C37C C38C -171.6(9)
C36C N4C C37C C38C 5.9(15)
C42C C37C C38C C39C -0.1(16)
N4C C37C C38C C39C -179.1(10)
C37C C38C C39C C40C 3.1(18)
C38C C39C C40C C41C -4.2(19)
C38C C39C C40C Br3 -178.9(9)
C39C C40C C41C C42C 2.3(19)
Br3 C40C C41C C42C 176.8(9)
C40C C41C C42C C37C 0.8(18)
N4C C37C C42C C41C 177.1(10)
C38C C37C C42C C41C -1.9(16)
